data_2104070
loop_
_publ_author_name
'van Mechelen, Jan B.'
'Peschar, Rene'
'Schenk, Henk'

_publ_section_title
;
 Structures of mono-unsaturated triacylglycerols. IV. The highest
 melting \b'-2 polymorphs of <i>trans</i>-mono-unsaturated
 triacylglycerols and related saturated TAGs and their polymorphic
 stability
;
_journal_coeditor_code DR5019
_journal_issue 2
_journal_name_full 'Acta Crystallographica Section B'
_journal_page_first 249
_journal_page_last 259
_journal_paper_doi 10.1107/S0108768108004825
_journal_volume 64
_journal_year 2008
_chemical_formula_moiety 'C53 H102 O6'
_chemical_formula_structural 'C53 H102 O6'
_chemical_formula_sum 'C53 H102 O6'
_chemical_formula_weight 835.39
_chemical_melting_point 332
_chemical_name_common '[2-3]\b'~1~-2 SPP'
_chemical_name_systematic 1-steraoyl-2,3-dipalmitoylglycerol
_space_group_IT_number 5
_symmetry_cell_setting monoclinic
_symmetry_space_group_name_Hall 'I 2y'
_symmetry_space_group_name_H-M 'I 1 2 1'
_audit_creation_method 'from EXP file using GSAS2CIF'
_cell_angle_alpha 90.0
_cell_angle_beta 93.968(11)
_cell_angle_gamma 90.0
_cell_formula_units_Z 8
_cell_length_a 22.7505(10)
_cell_length_b 5.6498(5)
_cell_length_c 86.746(5)
_cell_measurement_temperature 297
_cell_volume 11123.2(13)
_computing_structure_refinement GSAS
_diffrn_ambient_temperature 297
_diffrn_measurement_device_type Xpert-Pro
_diffrn_radiation_type 'Cu K\a'
_diffrn_radiation_wavelength 1.54059
_exptl_absorpt_correction_T_max 1.00000
_exptl_absorpt_correction_T_min 1.00000
_exptl_absorpt_process_details
;   GSAS Absorption/surface roughness correction: function number 0
 No correction is applied.
;
_exptl_crystal_colour white
_exptl_crystal_density_diffrn 0.998
_exptl_crystal_description 'solid fat'
_refine_ls_extinction_method none
_refine_ls_goodness_of_fit_all 2.78
_refine_ls_hydrogen_treatment constr
_refine_ls_matrix_type full
_refine_ls_number_parameters 996
_refine_ls_number_restraints 1059
_refine_ls_shift/su_max 0.54
_refine_ls_shift/su_mean 0.01
_reflns_number_total 676
_cod_data_source_file dr5019.cif
_cod_data_source_block SPP-BPR2-XPERTPROA1-_publ
_cod_depositor_comments
;
The following automatic conversions were performed:
'_geom_bond_publ_flag' value 'N' changed to 'n' according to
'/home/saulius/struct/CIF-dictionaries/cif_core.dic' dictionary named
'cif_core.dic' version 2.4.1 from 2010-06-29 (640
times).

'_geom_angle_publ_flag' value 'N' changed to 'n' according to
'/home/saulius/struct/CIF-dictionaries/cif_core.dic' dictionary named
'cif_core.dic' version 2.4.1 from 2010-06-29 (624 times).

Automatic conversion script
Id: cif_fix_enum 1527 2010-12-29 10:47:43Z saulius 

The following automatic conversions were performed:

'_geom_bond_publ_flag' value 'N' changed to 'n' according to
/home/saulius/struct/CIF-dictionaries/cif_core.dic dictionary named
'cif_core.dic' version 2.4.1 from 2010-06-29 (640
times).

'_geom_angle_publ_flag' value 'N' changed to 'n' according
to /home/saulius/struct/CIF-dictionaries/cif_core.dic dictionary
named 'cif_core.dic' version 2.4.1 from 2010-06-29 (624 times).

Automatic conversion script
Id: cif_fix_values 1715 2011-07-08 13:25:40Z adriana 
;
_cod_original_cell_volume 11123.2(12)
_cod_original_sg_symbol_H-M 'I 2'
_cod_database_code 2104070

loop_
_symmetry_equiv_pos_site_id
_symmetry_equiv_pos_as_xyz
1 +x,+y,+z
2 -x,+y,-z
101 +x+1/2,+y+1/2,+z+1/2
102 -x+1/2,+y+1/2,-z+1/2

loop_
_atom_site_type_symbol
_atom_site_label
_atom_site_fract_x
_atom_site_fract_y
_atom_site_fract_z
_atom_site_U_iso_or_equiv
_atom_site_thermal_displace_type
_atom_site_occupancy
O O1a1 0.78484(9) -0.0657(3) 0.27119(2) 0.0253 Uiso 1.0
C C1a1 0.74648(7) 0.1092(3) 0.27266(2) 0.0253 Uiso 1.0
C C2a1 0.70437(6) 0.0509(3) 0.284668(14) 0.0253 Uiso 1.0
O O2a1 0.74654(13) 0.2919(5) 0.26562(4) 0.0253 Uiso 1.0
C C3a1 0.73267(6) 0.1047(2) 0.300658(15) 0.0253 Uiso 1.0
C C4a1 0.74761(6) -0.1247(2) 0.309181(14) 0.0253 Uiso 1.0
C C5a1 0.73869(6) -0.0946(2) 0.326255(14) 0.0253 Uiso 1.0
C C6a1 0.75375(6) -0.3235(2) 0.334826(14) 0.0253 Uiso 1.0
C C7a1 0.74448(6) -0.2926(2) 0.351884(14) 0.0253 Uiso 1.0
C C8a1 0.75952(6) -0.5208(2) 0.360552(14) 0.0253 Uiso 1.0
C C9a1 0.74905(6) -0.4898(2) 0.377548(14) 0.0253 Uiso 1.0
C C10a1 0.76514(6) -0.7158(2) 0.386371(14) 0.0253 Uiso 1.0
C C11a1 0.75434(6) -0.6833(2) 0.403338(14) 0.0253 Uiso 1.0
C C12a1 0.77017(6) -0.9087(2) 0.412270(14) 0.0253 Uiso 1.0
C C13a1 0.75877(6) -0.8751(2) 0.429204(14) 0.0253 Uiso 1.0
C C14a1 0.77537(6) -1.0984(2) 0.438297(14) 0.0253 Uiso 1.0
C C15a1 0.76324(6) -1.0641(2) 0.455191(14) 0.0253 Uiso 1.0
C C16a1 0.78056(6) -1.2855(2) 0.464397(14) 0.0253 Uiso 1.0
C C17a1 0.76799(6) -1.2511(2) 0.481250(14) 0.0253 Uiso 1.0
C C18a1 0.78547(6) -1.4720(2) 0.490473(16) 0.0253 Uiso 1.0
C C11 0.82668(5) -0.0385(3) 0.259276(16) 0.0253 Uiso 1.0
C C21 0.88446(6) -0.1507(3) 0.264496(15) 0.0253 Uiso 1.0
O O1b1 0.89527(14) -0.1255(4) 0.28122(2) 0.0253 Uiso 1.0
C C1b1 0.88186(8) -0.3096(3) 0.289912(18) 0.0253 Uiso 1.0
C C2b1 0.92474(6) -0.3316(2) 0.303775(15) 0.0253 Uiso 1.0
O O2b1 0.83856(14) -0.4293(6) 0.28766(4) 0.0253 Uiso 1.0
C C3b1 0.92105(6) -0.5780(2) 0.310726(14) 0.0253 Uiso 1.0
C C4b1 0.92487(6) -0.5610(2) 0.328259(14) 0.0253 Uiso 1.0
C C5b1 0.92581(6) -0.8074(2) 0.335355(14) 0.0253 Uiso 1.0
C C6b1 0.92755(6) -0.7875(2) 0.352862(14) 0.0253 Uiso 1.0
C C7b1 0.92915(6) -1.0323(2) 0.360161(14) 0.0253 Uiso 1.0
C C8b1 0.93104(6) -1.0088(2) 0.377652(14) 0.0253 Uiso 1.0
C C9b1 0.93303(6) -1.2521(2) 0.385175(14) 0.0253 Uiso 1.0
C C10b1 0.93443(6) -1.2250(2) 0.402641(14) 0.0253 Uiso 1.0
C C11b1 0.93666(6) -1.4667(2) 0.410376(14) 0.0253 Uiso 1.0
C C12b1 0.93777(6) -1.4364(2) 0.427825(14) 0.0253 Uiso 1.0
C C13b1 0.94085(6) -1.6767(2) 0.435742(14) 0.0253 Uiso 1.0
C C14b1 0.94219(6) -1.6443(2) 0.453184(14) 0.0253 Uiso 1.0
C C15b1 0.94622(6) -1.8838(2) 0.461187(14) 0.0253 Uiso 1.0
C C16b1 0.94731(6) -1.8509(3) 0.478608(14) 0.0253 Uiso 1.0
C C31 0.93355(6) -0.0319(2) 0.256746(17) 0.0253 Uiso 1.0
O O1c1 0.91398(12) 0.1988(3) 0.25073(2) 0.0253 Uiso 1.0
C C1c1 0.92152(11) 0.2430(3) 0.235931(16) 0.0253 Uiso 1.0
C C2c1 0.90144(6) 0.0377(2) 0.225969(14) 0.0253 Uiso 1.0
O O2c1 0.9379(3) 0.4289(5) 0.23109(3) 0.0253 Uiso 1.0
C C3c1 0.92361(5) 0.0650(2) 0.209935(14) 0.0253 Uiso 1.0
C C4c1 0.90093(6) -0.1383(2) 0.199725(14) 0.0253 Uiso 1.0
C C5c1 0.92321(6) -0.1140(2) 0.183686(14) 0.0253 Uiso 1.0
C C6c1 0.90066(6) -0.3198(2) 0.173667(14) 0.0253 Uiso 1.0
C C7c1 0.92249(6) -0.2983(2) 0.157559(14) 0.0253 Uiso 1.0
C C8c1 0.89954(6) -0.5055(2) 0.147725(14) 0.0253 Uiso 1.0
C C9c1 0.92055(6) -0.4863(2) 0.131525(14) 0.0253 Uiso 1.0
C C10c1 0.89702(6) -0.6945(2) 0.121859(14) 0.0253 Uiso 1.0
C C11c1 0.91746(6) -0.6775(2) 0.105593(14) 0.0253 Uiso 1.0
C C12c1 0.89368(6) -0.8865(2) 0.096038(14) 0.0253 Uiso 1.0
C C13c1 0.91412(6) -0.8712(2) 0.079756(14) 0.0253 Uiso 1.0
C C14c1 0.88955(6) -1.0785(2) 0.070168(14) 0.0253 Uiso 1.0
C C15c1 0.90966(6) -1.0624(2) 0.053846(14) 0.0253 Uiso 1.0
C C16c1 0.88573(6) -1.2714(2) 0.044308(16) 0.0253 Uiso 1.0
H H181a1 0.76243(12) -1.6104(6) 0.48615(3) 0.0507 Uiso 1.0
H H182a1 0.8285(2) -1.5026(5) 0.48981(3) 0.0507 Uiso 1.0
H H183a1 0.77698(13) -1.4482(5) 0.50152(5) 0.0507 Uiso 1.0
H H171a1 0.7250(2) -1.2203(5) 0.48197(3) 0.0507 Uiso 1.0
H H172a1 0.79110(12) -1.1129(6) 0.48558(3) 0.0507 Uiso 1.0
H H161a1 0.8235(2) -1.3169(5) 0.46368(3) 0.0507 Uiso 1.0
H H162a1 0.75734(12) -1.4234(6) 0.46006(3) 0.0507 Uiso 1.0
H H151a1 0.7203(2) -1.0321(5) 0.45598(3) 0.0507 Uiso 1.0
H H152a1 0.78664(12) -0.9265(6) 0.45950(3) 0.0507 Uiso 1.0
H H141a1 0.8182(2) -1.1324(5) 0.43751(3) 0.0507 Uiso 1.0
H H142a1 0.75151(12) -1.2344(6) 0.43393(3) 0.0507 Uiso 1.0
H H131a1 0.7161(2) -0.8401(5) 0.43010(3) 0.0507 Uiso 1.0
H H132a1 0.78290(12) -0.7395(6) 0.43352(3) 0.0507 Uiso 1.0
H H121a1 0.8128(2) -0.9458(5) 0.41137(3) 0.0507 Uiso 1.0
H H122a1 0.74553(12) -1.0424(6) 0.40789(3) 0.0507 Uiso 1.0
H H111a1 0.7118(2) -0.6455(5) 0.40433(3) 0.0507 Uiso 1.0
H H112a1 0.77917(12) -0.5499(6) 0.40769(3) 0.0507 Uiso 1.0
H H101a1 0.8077(2) -0.7528(5) 0.38536(3) 0.0507 Uiso 1.0
H H102a1 0.74035(12) -0.8491(6) 0.38201(3) 0.0507 Uiso 1.0
H H91a1 0.7066(2) -0.4525(5) 0.37861(3) 0.0507 Uiso 1.0
H H92a1 0.77390(12) -0.3566(6) 0.38191(3) 0.0507 Uiso 1.0
H H81a1 0.8018(2) -0.5611(5) 0.35949(3) 0.0507 Uiso 1.0
H H82a1 0.73404(12) -0.6517(6) 0.35612(3) 0.0507 Uiso 1.0
H H71a1 0.7024(2) -0.2508(5) 0.35313(3) 0.0507 Uiso 1.0
H H72a1 0.77045(12) -0.1624(6) 0.35621(3) 0.0507 Uiso 1.0
H H61a1 0.7959(2) -0.3652(5) 0.33356(3) 0.0507 Uiso 1.0
H H62a1 0.72772(12) -0.4533(6) 0.33048(3) 0.0507 Uiso 1.0
H H51a1 0.6967(2) -0.0525(5) 0.32757(3) 0.0507 Uiso 1.0
H H52a1 0.76483(12) 0.0350(6) 0.33058(3) 0.0507 Uiso 1.0
H H41a1 0.7896(2) -0.1672(5) 0.30786(3) 0.0507 Uiso 1.0
H H42a1 0.72137(12) -0.2539(6) 0.30484(3) 0.0507 Uiso 1.0
H H31a1 0.76954(16) 0.1982(5) 0.29966(3) 0.0507 Uiso 1.0
H H32a1 0.70465(16) 0.1988(5) 0.30660(3) 0.0507 Uiso 1.0
H H21a1 0.66782(14) 0.1480(5) 0.28282(3) 0.0507 Uiso 1.0
H H22a1 0.69397(11) -0.1209(8) 0.28399(3) 0.0507 Uiso 1.0
H H111 0.81052(11) -0.1166(5) 0.24954(4) 0.0507 Uiso 1.0
H H121 0.83290(11) 0.1337(8) 0.25729(3) 0.0507 Uiso 1.0
H H161b1 0.98312(14) -1.7583(5) 0.48224(3) 0.0507 Uiso 1.0
H H162b1 0.91119(17) -1.7633(5) 0.48128(3) 0.0507 Uiso 1.0
H H163b1 0.94837(11) -2.0093(7) 0.48377(3) 0.0507 Uiso 1.0
H H151b1 0.98309(18) -1.9660(5) 0.45850(3) 0.0507 Uiso 1.0
H H152b1 0.91131(13) -1.9821(5) 0.45764(3) 0.0507 Uiso 1.0
H H141b1 0.90543(18) -1.5619(5) 0.45591(3) 0.0507 Uiso 1.0
H H142b1 0.97720(14) -1.5463(5) 0.45671(3) 0.0507 Uiso 1.0
H H131b1 0.97734(18) -1.7612(5) 0.43302(3) 0.0507 Uiso 1.0
H H132b1 0.90550(13) -1.7724(5) 0.43218(3) 0.0507 Uiso 1.0
H H121b1 0.90121(17) -1.3523(5) 0.43054(3) 0.0507 Uiso 1.0
H H122b1 0.97301(14) -1.3406(5) 0.43144(3) 0.0507 Uiso 1.0
H H111b1 0.90107(14) -1.5603(5) 0.40671(3) 0.0507 Uiso 1.0
H H112b1 0.97297(17) -1.5524(5) 0.40764(3) 0.0507 Uiso 1.0
H H101b1 0.97006(14) -1.1319(5) 0.40631(3) 0.0507 Uiso 1.0
H H102b1 0.89824(17) -1.1392(5) 0.40545(3) 0.0507 Uiso 1.0
H H91b1 0.96917(17) -1.3379(5) 0.38234(3) 0.0507 Uiso 1.0
H H92b1 0.89726(14) -1.3442(5) 0.38147(3) 0.0507 Uiso 1.0
H H81b1 0.89508(17) -0.9227(5) 0.38060(3) 0.0507 Uiso 1.0
H H82b1 0.96692(14) -0.9173(5) 0.38134(3) 0.0507 Uiso 1.0
H H71b1 0.96501(17) -1.1187(5) 0.35718(3) 0.0507 Uiso 1.0
H H72b1 0.89311(14) -1.1225(5) 0.35643(3) 0.0507 Uiso 1.0
H H61b1 0.89167(17) -0.7014(5) 0.35586(3) 0.0507 Uiso 1.0
H H62b1 0.96351(14) -0.6973(5) 0.35666(3) 0.0507 Uiso 1.0
H H51b1 0.96150(17) -0.8945(5) 0.33233(3) 0.0507 Uiso 1.0
H H52b1 0.88958(14) -0.8955(5) 0.33152(3) 0.0507 Uiso 1.0
H H41b1 0.96171(14) -0.4749(5) 0.33185(3) 0.0507 Uiso 1.0
H H42b1 0.88994(17) -0.4721(5) 0.33161(3) 0.0507 Uiso 1.0
H H31b1 0.88278(14) -0.6530(5) 0.30707(3) 0.0507 Uiso 1.0
H H32b1 0.95437(16) -0.6768(5) 0.30739(3) 0.0507 Uiso 1.0
H H21b1 0.9656(2) -0.3036(5) 0.30060(3) 0.0507 Uiso 1.0
H H22b1 0.91516(12) -0.2110(6) 0.31166(4) 0.0507 Uiso 1.0
H H211 0.88344(11) -0.3226(8) 0.26173(3) 0.0507 Uiso 1.0
H H161c1 0.90010(11) -1.4222(7) 0.04928(3) 0.0507 Uiso 1.0
H H162c1 0.84170(19) -1.2682(5) 0.04373(3) 0.0507 Uiso 1.0
H H163c1 0.89968(14) -1.2610(5) 0.03364(5) 0.0507 Uiso 1.0
H H151c1 0.95368(19) -1.0641(5) 0.05425(3) 0.0507 Uiso 1.0
H H152c1 0.89478(11) -0.9117(7) 0.04895(3) 0.0507 Uiso 1.0
H H141c1 0.84553(19) -1.0747(5) 0.06977(3) 0.0507 Uiso 1.0
H H142c1 0.90399(11) -1.2301(7) 0.07502(3) 0.0507 Uiso 1.0
H H131c1 0.95815(19) -0.8755(5) 0.08021(3) 0.0507 Uiso 1.0
H H132c1 0.89988(11) -0.7195(7) 0.07487(3) 0.0507 Uiso 1.0
H H121c1 0.84964(19) -0.8846(5) 0.09557(3) 0.0507 Uiso 1.0
H H122c1 0.90841(11) -1.0372(7) 0.10098(3) 0.0507 Uiso 1.0
H H111c1 0.90262(11) -0.5268(7) 0.10069(3) 0.0507 Uiso 1.0
H H112c1 0.96151(19) -0.6791(5) 0.10606(3) 0.0507 Uiso 1.0
H H101c1 0.91182(11) -0.8454(7) 0.12674(3) 0.0507 Uiso 1.0
H H102c1 0.85298(19) -0.6932(5) 0.12138(3) 0.0507 Uiso 1.0
H H91c1 0.90584(11) -0.3352(7) 0.12666(3) 0.0507 Uiso 1.0
H H92c1 0.96461(19) -0.4879(5) 0.13208(3) 0.0507 Uiso 1.0
H H81c1 0.85549(19) -0.5049(5) 0.14713(3) 0.0507 Uiso 1.0
H H82c1 0.91431(11) -0.6568(7) 0.15256(3) 0.0507 Uiso 1.0
H H71c1 0.96654(19) -0.2994(5) 0.15826(3) 0.0507 Uiso 1.0
H H72c1 0.90789(11) -0.1467(7) 0.15273(3) 0.0507 Uiso 1.0
H H61c1 0.85660(19) -0.3191(5) 0.17293(3) 0.0507 Uiso 1.0
H H62c1 0.91518(11) -0.4717(7) 0.17845(3) 0.0507 Uiso 1.0
H H51c1 0.96726(19) -0.1147(5) 0.18448(3) 0.0507 Uiso 1.0
H H52c1 0.90866(11) 0.0382(7) 0.17894(3) 0.0507 Uiso 1.0
H H41c1 0.85687(19) -0.1364(5) 0.19892(3) 0.0507 Uiso 1.0
H H42c1 0.91510(11) -0.2915(7) 0.20440(3) 0.0507 Uiso 1.0
H H31c1 0.90913(9) 0.2183(7) 0.20533(3) 0.0507 Uiso 1.0
H H32c1 0.96766(18) 0.0639(4) 0.21071(3) 0.0507 Uiso 1.0
H H21c1 0.91728(11) -0.1125(7) 0.23073(3) 0.0507 Uiso 1.0
H H22c1 0.85741(19) 0.0317(5) 0.22514(3) 0.0507 Uiso 1.0
H H311 0.94547(13) -0.1331(5) 0.24803(4) 0.0507 Uiso 1.0
H H321 0.96803(12) -0.0099(5) 0.26440(4) 0.0507 Uiso 1.0
O O1a2 0.16481(9) 0.6931(4) 0.26537(2) 0.0253 Uiso 1.0
C C1a2 0.22173(9) 0.7210(7) 0.26317(3) 0.0253 Uiso 1.0
C C2a2 0.25960(10) 0.6014(4) 0.27568(3) 0.0253 Uiso 1.0
O O2a2 0.24031(11) 0.8408(14) 0.25317(6) 0.0253 Uiso 1.0
C C3a2 0.27075(9) 0.7682(3) 0.28929(2) 0.0253 Uiso 1.0
C C4a2 0.23523(7) 0.6898(4) 0.30257(2) 0.0253 Uiso 1.0
C C5a2 0.27110(7) 0.5177(4) 0.31285(2) 0.0253 Uiso 1.0
C C6a2 0.23666(7) 0.4472(4) 0.32650(2) 0.0253 Uiso 1.0
C C7a2 0.27318(7) 0.2800(4) 0.33701(2) 0.0253 Uiso 1.0
C C8a2 0.23826(7) 0.2065(4) 0.35052(2) 0.0253 Uiso 1.0
C C9a2 0.27478(7) 0.0411(4) 0.36116(2) 0.0253 Uiso 1.0
C C10a2 0.23991(7) -0.0282(4) 0.37478(2) 0.0253 Uiso 1.0
C C11a2 0.27607(7) -0.1935(4) 0.38552(2) 0.0253 Uiso 1.0
C C12a2 0.24063(7) -0.2626(4) 0.39904(2) 0.0253 Uiso 1.0
C C13a2 0.27637(7) -0.4278(4) 0.40989(2) 0.0253 Uiso 1.0
C C14a2 0.24051(7) -0.4954(4) 0.42338(2) 0.0253 Uiso 1.0
C C15a2 0.27655(7) -0.6547(4) 0.43457(2) 0.0253 Uiso 1.0
C C16a2 0.24063(7) -0.7194(4) 0.44813(2) 0.0253 Uiso 1.0
C C17a2 0.27631(7) -0.8803(4) 0.45929(2) 0.0253 Uiso 1.0
C C18a2 0.24041(9) -0.9437(4) 0.47286(2) 0.0253 Uiso 1.0
C C12 0.12262(9) 0.7725(3) 0.25299(2) 0.0253 Uiso 1.0
C C22 0.10395(7) 0.5672(3) 0.242830(18) 0.0253 Uiso 1.0
O O1b2 0.07385(8) 0.3910(5) 0.25175(2) 0.0253 Uiso 1.0
C C1b2 0.10330(6) 0.3057(4) 0.264323(17) 0.0253 Uiso 1.0
C C2b2 0.06497(8) 0.2974(3) 0.27768(2) 0.0253 Uiso 1.0
O O2b2 0.15337(11) 0.2376(11) 0.26480(3) 0.0253 Uiso 1.0
C C3b2 0.06979(10) 0.0561(3) 0.28539(2) 0.0253 Uiso 1.0
C C4b2 0.07375(11) 0.0852(3) 0.302826(19) 0.0253 Uiso 1.0
C C5b2 0.07709(11) -0.1559(3) 0.310583(19) 0.0253 Uiso 1.0
C C6b2 0.07992(11) -0.1254(3) 0.328008(19) 0.0253 Uiso 1.0
C C7b2 0.08481(11) -0.3652(3) 0.335905(19) 0.0253 Uiso 1.0
C C8b2 0.08663(11) -0.3324(3) 0.353312(19) 0.0253 Uiso 1.0
C C9b2 0.09130(11) -0.5711(3) 0.361363(19) 0.0253 Uiso 1.0
C C10b2 0.09324(11) -0.5360(3) 0.37875(2) 0.0253 Uiso 1.0
C C11b2 0.09812(11) -0.7736(3) 0.386936(19) 0.0253 Uiso 1.0
C C12b2 0.09987(11) -0.7365(3) 0.404308(19) 0.0253 Uiso 1.0
C C13b2 0.10511(11) -0.9733(3) 0.412596(19) 0.0253 Uiso 1.0
C C14b2 0.10605(11) -0.9353(3) 0.429966(19) 0.0253 Uiso 1.0
C C15b2 0.11223(11) -1.1715(3) 0.438322(19) 0.0253 Uiso 1.0
C C16b2 0.11311(10) -1.1331(4) 0.45569(2) 0.0253 Uiso 1.0
C C32 0.06388(7) 0.6509(4) 0.22948(2) 0.0253 Uiso 1.0
O O1c2 0.09613(9) 0.6617(5) 0.21552(2) 0.0253 Uiso 1.0
C C1c2 0.06654(9) 0.6061(3) 0.202261(19) 0.0253 Uiso 1.0
C C2c2 0.07853(9) 0.3553(3) 0.19776(2) 0.0253 Uiso 1.0
O O2c2 0.03373(19) 0.7376(5) 0.19501(4) 0.0253 Uiso 1.0
C C3c2 0.10646(8) 0.3499(4) 0.18235(2) 0.0253 Uiso 1.0
C C4c2 0.07305(8) 0.1792(4) 0.17140(2) 0.0253 Uiso 1.0
C C5c2 0.10135(8) 0.1718(4) 0.15604(2) 0.0253 Uiso 1.0
C C6c2 0.06830(8) -0.0005(4) 0.14511(2) 0.0253 Uiso 1.0
C C7c2 0.09691(8) -0.0081(4) 0.12979(2) 0.0253 Uiso 1.0
C C8c2 0.06390(8) -0.1792(4) 0.11878(2) 0.0253 Uiso 1.0
C C9c2 0.09287(8) -0.1859(4) 0.10351(2) 0.0253 Uiso 1.0
C C10c2 0.05999(8) -0.3555(4) 0.09238(2) 0.0253 Uiso 1.0
C C11c2 0.08932(8) -0.3612(4) 0.07715(2) 0.0253 Uiso 1.0
C C12c2 0.05662(8) -0.5300(4) 0.06589(2) 0.0253 Uiso 1.0
C C13c2 0.08623(8) -0.5343(4) 0.05068(2) 0.0253 Uiso 1.0
C C14c2 0.05329(8) -0.7000(4) 0.03927(2) 0.0253 Uiso 1.0
C C15c2 0.08352(8) -0.7057(4) 0.02417(2) 0.0253 Uiso 1.0
C C16c2 0.05157(9) -0.8758(4) 0.01288(2) 0.0253 Uiso 1.0
H H181a2 0.2316(2) -0.7966(9) 0.47869(6) 0.0507 Uiso 1.0
H H182a2 0.2027(2) -1.0204(9) 0.46894(6) 0.0507 Uiso 1.0
H H183a2 0.2634(2) -1.0557(9) 0.47987(6) 0.0507 Uiso 1.0
H H171a2 0.3132(2) -0.7968(9) 0.46320(6) 0.0507 Uiso 1.0
H H172a2 0.2869(2) -1.0283(9) 0.45380(6) 0.0507 Uiso 1.0
H H161a2 0.2039(2) -0.8032(9) 0.44420(6) 0.0507 Uiso 1.0
H H162a2 0.2299(2) -0.5718(9) 0.45364(6) 0.0507 Uiso 1.0
H H151a2 0.3132(2) -0.5697(9) 0.43848(6) 0.0507 Uiso 1.0
H H152a2 0.2875(2) -0.8023(9) 0.42909(6) 0.0507 Uiso 1.0
H H141a2 0.2041(2) -0.5811(9) 0.41939(6) 0.0507 Uiso 1.0
H H142a2 0.2291(2) -0.3487(9) 0.42889(6) 0.0507 Uiso 1.0
H H131a2 0.3134(2) -0.3463(9) 0.41387(6) 0.0507 Uiso 1.0
H H132a2 0.2867(2) -0.5739(9) 0.40415(6) 0.0507 Uiso 1.0
H H121a2 0.2037(2) -0.3445(9) 0.39506(6) 0.0507 Uiso 1.0
H H122a2 0.2302(2) -0.1169(9) 0.40480(6) 0.0507 Uiso 1.0
H H111a2 0.3131(2) -0.1116(9) 0.38947(6) 0.0507 Uiso 1.0
H H112a2 0.2864(2) -0.3390(9) 0.37972(6) 0.0507 Uiso 1.0
H H101a2 0.2028(2) -0.1100(9) 0.37090(6) 0.0507 Uiso 1.0
H H102a2 0.2298(2) 0.1174(9) 0.38059(6) 0.0507 Uiso 1.0
H H91a2 0.3119(2) 0.1229(9) 0.36502(6) 0.0507 Uiso 1.0
H H92a2 0.2848(2) -0.1043(9) 0.35532(6) 0.0507 Uiso 1.0
H H81a2 0.2015(2) 0.1236(9) 0.34653(6) 0.0507 Uiso 1.0
H H82a2 0.2276(2) 0.3505(9) 0.35642(6) 0.0507 Uiso 1.0
H H71a2 0.3102(2) 0.3617(9) 0.34098(6) 0.0507 Uiso 1.0
H H72a2 0.2835(2) 0.1363(9) 0.33103(6) 0.0507 Uiso 1.0
H H61a2 0.1994(2) 0.3663(9) 0.32266(6) 0.0507 Uiso 1.0
H H62a2 0.2269(2) 0.5920(9) 0.33243(6) 0.0507 Uiso 1.0
H H51a2 0.3089(2) 0.5947(9) 0.31669(6) 0.0507 Uiso 1.0
H H52a2 0.2799(2) 0.3733(9) 0.30676(6) 0.0507 Uiso 1.0
H H41a2 0.1983(2) 0.6104(9) 0.29836(6) 0.0507 Uiso 1.0
H H42a2 0.2249(2) 0.8312(9) 0.30877(6) 0.0507 Uiso 1.0
H H31a2 0.3136(2) 0.7666(9) 0.29271(6) 0.0507 Uiso 1.0
H H32a2 0.2588(2) 0.9322(9) 0.28609(6) 0.0507 Uiso 1.0
H H21a2 0.2392(2) 0.4561(9) 0.27916(6) 0.0507 Uiso 1.0
H H22a2 0.2981(2) 0.5559(9) 0.27160(6) 0.0507 Uiso 1.0
H H112 0.0873(2) 0.8414(9) 0.25759(6) 0.0507 Uiso 1.0
H H122 0.1414(2) 0.8960(9) 0.24669(6) 0.0507 Uiso 1.0
H H161b2 0.1475(2) -1.0314(9) 0.45913(6) 0.0507 Uiso 1.0
H H162b2 0.0758(2) -1.0533(9) 0.45828(6) 0.0507 Uiso 1.0
H H163b2 0.1166(2) -1.2893(9) 0.46110(6) 0.0507 Uiso 1.0
H H151b2 0.1498(2) -1.2493(9) 0.43574(6) 0.0507 Uiso 1.0
H H152b2 0.0782(2) -1.2755(9) 0.43493(6) 0.0507 Uiso 1.0
H H141b2 0.0685(2) -0.8574(9) 0.43256(6) 0.0507 Uiso 1.0
H H142b2 0.1401(2) -0.8314(9) 0.43335(6) 0.0507 Uiso 1.0
H H131b2 0.1424(2) -1.0533(9) 0.41001(6) 0.0507 Uiso 1.0
H H132b2 0.0707(2) -1.0751(9) 0.40917(6) 0.0507 Uiso 1.0
H H121b2 0.0629(2) -0.6556(9) 0.40701(6) 0.0507 Uiso 1.0
H H122b2 0.1345(2) -0.6354(9) 0.40764(6) 0.0507 Uiso 1.0
H H111b2 0.0633(2) -0.8735(9) 0.38358(6) 0.0507 Uiso 1.0
H H112b2 0.1350(2) -0.8551(9) 0.38422(6) 0.0507 Uiso 1.0
H H101b2 0.1280(3) -0.4356(11) 0.38214(6) 0.0507 Uiso 1.0
H H102b2 0.0566(2) -0.4536(12) 0.38154(6) 0.0507 Uiso 1.0
H H91b2 0.1281(2) -0.6529(9) 0.35858(6) 0.0507 Uiso 1.0
H H92b2 0.0563(2) -0.6701(9) 0.35798(6) 0.0507 Uiso 1.0
H H81b2 0.0498(2) -0.2509(9) 0.35610(6) 0.0507 Uiso 1.0
H H82b2 0.1215(2) -0.2334(9) 0.35675(6) 0.0507 Uiso 1.0
H H71b2 0.1217(2) -0.4458(9) 0.33309(6) 0.0507 Uiso 1.0
H H72b2 0.0500(2) -0.4644(9) 0.33244(6) 0.0507 Uiso 1.0
H H61b2 0.0434(2) -0.0438(9) 0.33099(6) 0.0507 Uiso 1.0
H H62b2 0.1151(2) -0.0273(9) 0.33137(6) 0.0507 Uiso 1.0
H H51b2 0.1132(2) -0.2408(9) 0.30760(6) 0.0507 Uiso 1.0
H H52b2 0.0414(2) -0.2503(9) 0.30717(6) 0.0507 Uiso 1.0
H H41b2 0.1098(2) 0.1785(9) 0.30611(6) 0.0507 Uiso 1.0
H H42b2 0.0381(2) 0.1712(9) 0.30598(6) 0.0507 Uiso 1.0
H H31b2 0.0343(2) -0.0404(9) 0.28212(6) 0.0507 Uiso 1.0
H H32b2 0.1059(2) -0.0262(9) 0.28221(6) 0.0507 Uiso 1.0
H H21b2 0.0779(2) 0.4223(9) 0.28535(6) 0.0507 Uiso 1.0
H H22b2 0.0231(2) 0.3267(9) 0.27388(6) 0.0507 Uiso 1.0
H H212 0.1397(2) 0.4934(9) 0.23876(6) 0.0507 Uiso 1.0
H H161c2 0.0528(2) -1.0390(9) 0.01736(6) 0.0507 Uiso 1.0
H H162c2 0.0097(2) -0.8245(9) 0.01093(6) 0.0507 Uiso 1.0
H H163c2 0.0713(3) -0.8759(9) 0.00293(6) 0.0507 Uiso 1.0
H H151c2 0.1252(2) -0.7589(9) 0.02623(6) 0.0507 Uiso 1.0
H H152c2 0.0830(2) -0.5434(9) 0.01956(6) 0.0507 Uiso 1.0
H H141c2 0.0119(2) -0.6429(9) 0.03724(6) 0.0507 Uiso 1.0
H H142c2 0.0529(2) -0.8631(9) 0.04374(6) 0.0507 Uiso 1.0
H H131c2 0.1278(2) -0.5902(9) 0.05259(6) 0.0507 Uiso 1.0
H H132c2 0.0862(2) -0.3709(9) 0.04624(6) 0.0507 Uiso 1.0
H H121c2 0.0149(2) -0.4760(9) 0.06396(6) 0.0507 Uiso 1.0
H H122c2 0.0572(2) -0.6928(9) 0.07042(6) 0.0507 Uiso 1.0
H H111c2 0.0889(2) -0.1985(9) 0.07260(6) 0.0507 Uiso 1.0
H H112c2 0.1310(2) -0.4154(9) 0.07907(6) 0.0507 Uiso 1.0
H H101c2 0.0606(2) -0.5178(9) 0.09698(6) 0.0507 Uiso 1.0
H H102c2 0.0183(2) -0.3016(9) 0.09049(6) 0.0507 Uiso 1.0
H H91c2 0.0923(2) -0.0236(9) 0.09890(6) 0.0507 Uiso 1.0
H H92c2 0.1346(2) -0.2398(9) 0.10538(6) 0.0507 Uiso 1.0
H H81c2 0.0221(2) -0.1259(9) 0.11693(6) 0.0507 Uiso 1.0
H H82c2 0.0648(2) -0.3411(9) 0.12344(6) 0.0507 Uiso 1.0
H H71c2 0.1387(2) -0.0614(9) 0.13161(6) 0.0507 Uiso 1.0
H H72c2 0.0960(2) 0.1537(9) 0.12512(6) 0.0507 Uiso 1.0
H H61c2 0.0264(2) 0.0522(9) 0.14330(6) 0.0507 Uiso 1.0
H H62c2 0.0694(2) -0.1621(9) 0.14983(6) 0.0507 Uiso 1.0
H H51c2 0.1433(2) 0.1196(9) 0.15780(6) 0.0507 Uiso 1.0
H H52c2 0.1001(2) 0.3335(9) 0.15133(6) 0.0507 Uiso 1.0
H H41c2 0.0312(2) 0.2328(9) 0.16965(6) 0.0507 Uiso 1.0
H H42c2 0.0740(2) 0.0173(9) 0.17607(6) 0.0507 Uiso 1.0
H H31c2 0.1052(2) 0.5122(9) 0.17773(6) 0.0507 Uiso 1.0
H H32c2 0.1484(2) 0.2973(9) 0.18401(6) 0.0507 Uiso 1.0
H H21c2 0.1060(2) 0.2807(9) 0.20586(6) 0.0507 Uiso 1.0
H H22c2 0.0407(2) 0.2648(9) 0.19686(6) 0.0507 Uiso 1.0
H H312 0.0486(2) 0.8119(9) 0.23181(6) 0.0507 Uiso 1.0
H H322 0.0301(2) 0.5385(9) 0.22781(6) 0.0507 Uiso 1.0

loop_
_atom_type_symbol
_atom_type_scat_dispersion_real
_atom_type_scat_dispersion_imag
_atom_type_scat_source
O 0.047 0.032 International_Tables_Vol_C
C 0.017 0.009 International_Tables_Vol_C
H 0.000 0.000 International_Tables_Vol_C

loop_
_geom_angle_atom_site_label_1
_geom_angle_atom_site_label_2
_geom_angle_atom_site_label_3
_geom_angle_site_symmetry_1
_geom_angle_site_symmetry_3
_geom_angle
_geom_angle_publ_flag
C1a1 O1a1 C11 1_555 1_555 116.98(16) n
O1a1 C1a1 C2a1 1_555 1_555 110.99(15) n
O1a1 C1a1 O2a1 1_555 1_555 124.5(2) n
C2a1 C1a1 O2a1 1_555 1_555 124.5(2) n
C1a1 C2a1 C3a1 1_555 1_555 109.85(11) n
C1a1 C2a1 H21a1 1_555 1_555 109.4(2) n
C1a1 C2a1 H22a1 1_555 1_555 109.4(2) n
C3a1 C2a1 H21a1 1_555 1_555 109.40(19) n
C3a1 C2a1 H22a1 1_555 1_555 109.39(19) n
H21a1 C2a1 H22a1 1_555 1_555 109.4(3) n
C2a1 C3a1 C4a1 1_555 1_555 109.87(11) n
C2a1 C3a1 H31a1 1_555 1_555 109.39(19) n
C2a1 C3a1 H32a1 1_555 1_555 109.4(2) n
C4a1 C3a1 H31a1 1_555 1_555 109.4(2) n
C4a1 C3a1 H32a1 1_555 1_555 109.4(2) n
H31a1 C3a1 H32a1 1_555 1_555 109.4(3) n
C3a1 C4a1 C5a1 1_555 1_555 109.79(11) n
C3a1 C4a1 H41a1 1_555 1_555 109.4(2) n
C3a1 C4a1 H42a1 1_555 1_555 109.4(2) n
C5a1 C4a1 H41a1 1_555 1_555 109.41(19) n
C5a1 C4a1 H42a1 1_555 1_555 109.4(2) n
H41a1 C4a1 H42a1 1_555 1_555 109.4(3) n
C4a1 C5a1 C6a1 1_555 1_555 109.94(11) n
C4a1 C5a1 H51a1 1_555 1_555 109.37(19) n
C4a1 C5a1 H52a1 1_555 1_555 109.4(2) n
C6a1 C5a1 H51a1 1_555 1_555 109.4(2) n
C6a1 C5a1 H52a1 1_555 1_555 109.4(2) n
H51a1 C5a1 H52a1 1_555 1_555 109.4(3) n
C5a1 C6a1 C7a1 1_555 1_555 109.71(11) n
C5a1 C6a1 H61a1 1_555 1_555 109.4(2) n
C5a1 C6a1 H62a1 1_555 1_555 109.4(2) n
C7a1 C6a1 H61a1 1_555 1_555 109.43(19) n
C7a1 C6a1 H62a1 1_555 1_555 109.4(2) n
H61a1 C6a1 H62a1 1_555 1_555 109.4(3) n
C6a1 C7a1 C8a1 1_555 1_555 110.05(11) n
C6a1 C7a1 H71a1 1_555 1_555 109.35(19) n
C6a1 C7a1 H72a1 1_555 1_555 109.4(2) n
C8a1 C7a1 H71a1 1_555 1_555 109.4(2) n
C8a1 C7a1 H72a1 1_555 1_555 109.4(2) n
H71a1 C7a1 H72a1 1_555 1_555 109.4(3) n
C7a1 C8a1 C9a1 1_555 1_555 109.70(11) n
C7a1 C8a1 H81a1 1_555 1_555 109.4(2) n
C7a1 C8a1 H82a1 1_555 1_555 109.4(2) n
C9a1 C8a1 H81a1 1_555 1_555 109.43(19) n
C9a1 C8a1 H82a1 1_555 1_555 109.4(2) n
H81a1 C8a1 H82a1 1_555 1_555 109.4(3) n
C8a1 C9a1 C10a1 1_555 1_555 110.08(11) n
C8a1 C9a1 H91a1 1_555 1_555 109.35(19) n
C8a1 C9a1 H92a1 1_555 1_555 109.4(2) n
C10a1 C9a1 H91a1 1_555 1_555 109.4(2) n
C10a1 C9a1 H92a1 1_555 1_555 109.4(2) n
H91a1 C9a1 H92a1 1_555 1_555 109.4(3) n
C9a1 C10a1 C11a1 1_555 1_555 109.69(11) n
C9a1 C10a1 H101a1 1_555 1_555 109.43(19) n
C9a1 C10a1 H102a1 1_555 1_555 109.4(2) n
C11a1 C10a1 H101a1 1_555 1_555 109.43(19) n
C11a1 C10a1 H102a1 1_555 1_555 109.4(2) n
H101a1 C10a1 H102a1 1_555 1_555 109.4(3) n
C10a1 C11a1 C12a1 1_555 1_555 110.12(11) n
C10a1 C11a1 H111a1 1_555 1_555 109.34(19) n
C10a1 C11a1 H112a1 1_555 1_555 109.3(2) n
C12a1 C11a1 H111a1 1_555 1_555 109.4(2) n
C12a1 C11a1 H112a1 1_555 1_555 109.3(2) n
H111a1 C11a1 H112a1 1_555 1_555 109.3(3) n
C11a1 C12a1 C13a1 1_555 1_555 109.71(11) n
C11a1 C12a1 H121a1 1_555 1_555 109.42(19) n
C11a1 C12a1 H122a1 1_555 1_555 109.4(2) n
C13a1 C12a1 H121a1 1_555 1_555 109.43(19) n
C13a1 C12a1 H122a1 1_555 1_555 109.4(2) n
H121a1 C12a1 H122a1 1_555 1_555 109.4(3) n
C12a1 C13a1 C14a1 1_555 1_555 110.15(11) n
C12a1 C13a1 H131a1 1_555 1_555 109.33(19) n
C12a1 C13a1 H132a1 1_555 1_555 109.3(2) n
C14a1 C13a1 H131a1 1_555 1_555 109.34(19) n
C14a1 C13a1 H132a1 1_555 1_555 109.3(2) n
H131a1 C13a1 H132a1 1_555 1_555 109.3(3) n
C13a1 C14a1 C15a1 1_555 1_555 109.80(11) n
C13a1 C14a1 H141a1 1_555 1_555 109.41(19) n
C13a1 C14a1 H142a1 1_555 1_555 109.4(2) n
C15a1 C14a1 H141a1 1_555 1_555 109.41(19) n
C15a1 C14a1 H142a1 1_555 1_555 109.4(2) n
H141a1 C14a1 H142a1 1_555 1_555 109.4(3) n
C14a1 C15a1 C16a1 1_555 1_555 110.07(11) n
C14a1 C15a1 H151a1 1_555 1_555 109.36(19) n
C14a1 C15a1 H152a1 1_555 1_555 109.4(2) n
C16a1 C15a1 H151a1 1_555 1_555 109.35(19) n
C16a1 C15a1 H152a1 1_555 1_555 109.4(2) n
H151a1 C15a1 H152a1 1_555 1_555 109.4(3) n
C15a1 C16a1 C17a1 1_555 1_555 109.90(11) n
C15a1 C16a1 H161a1 1_555 1_555 109.39(19) n
C15a1 C16a1 H162a1 1_555 1_555 109.4(2) n
C17a1 C16a1 H161a1 1_555 1_555 109.38(19) n
C17a1 C16a1 H162a1 1_555 1_555 109.4(2) n
H161a1 C16a1 H162a1 1_555 1_555 109.4(3) n
C16a1 C17a1 C18a1 1_555 1_555 109.94(11) n
C16a1 C17a1 H171a1 1_555 1_555 109.38(19) n
C16a1 C17a1 H172a1 1_555 1_555 109.4(2) n
C18a1 C17a1 H171a1 1_555 1_555 109.38(19) n
C18a1 C17a1 H172a1 1_555 1_555 109.4(2) n
H171a1 C17a1 H172a1 1_555 1_555 109.4(3) n
C17a1 C18a1 H181a1 1_555 1_555 109.5(2) n
C17a1 C18a1 H182a1 1_555 1_555 109.48(19) n
C17a1 C18a1 H183a1 1_555 1_555 109.47(19) n
H181a1 C18a1 H182a1 1_555 1_555 109.5(3) n
H181a1 C18a1 H183a1 1_555 1_555 109.5(3) n
H182a1 C18a1 H183a1 1_555 1_555 109.5(3) n
O1a1 C11 C21 1_555 1_555 110.00(13) n
O1a1 C11 H111 1_555 1_555 109.4(2) n
O1a1 C11 H121 1_555 1_555 109.4(2) n
C21 C11 H111 1_555 1_555 109.36(19) n
C21 C11 H121 1_555 1_555 109.37(19) n
H111 C11 H121 1_555 1_555 109.4(3) n
C11 C21 O1b1 1_555 1_555 110.00(16) n
C11 C21 C31 1_555 1_555 109.82(11) n
C11 C21 H211 1_555 1_555 109.41(19) n
O1b1 C21 C31 1_555 1_555 108.76(15) n
O1b1 C21 H211 1_555 1_555 109.4(2) n
C31 C21 H211 1_555 1_555 109.4(2) n
C21 O1b1 C1b1 1_555 1_555 117.14(17) n
O1b1 C1b1 C2b1 1_555 1_555 110.89(17) n
O1b1 C1b1 O2b1 1_555 1_555 124.5(2) n
C2b1 C1b1 O2b1 1_555 1_555 124.4(2) n
C1b1 C2b1 C3b1 1_555 1_555 110.06(11) n
C1b1 C2b1 H21b1 1_555 1_555 109.4(2) n
C1b1 C2b1 H22b1 1_555 1_555 109.4(2) n
C3b1 C2b1 H21b1 1_555 1_555 109.4(2) n
C3b1 C2b1 H22b1 1_555 1_555 109.4(2) n
H21b1 C2b1 H22b1 1_555 1_555 109.4(3) n
C2b1 C3b1 C4b1 1_555 1_555 109.74(10) n
C2b1 C3b1 H31b1 1_555 1_555 109.4(2) n
C2b1 C3b1 H32b1 1_555 1_555 109.4(2) n
C4b1 C3b1 H31b1 1_555 1_555 109.4(2) n
C4b1 C3b1 H32b1 1_555 1_555 109.42(19) n
H31b1 C3b1 H32b1 1_555 1_555 109.4(3) n
C3b1 C4b1 C5b1 1_555 1_555 110.20(10) n
C3b1 C4b1 H41b1 1_555 1_555 109.3(2) n
C3b1 C4b1 H42b1 1_555 1_555 109.3(2) n
C5b1 C4b1 H41b1 1_555 1_555 109.3(2) n
C5b1 C4b1 H42b1 1_555 1_555 109.3(2) n
H41b1 C4b1 H42b1 1_555 1_555 109.3(3) n
C4b1 C5b1 C6b1 1_555 1_555 109.58(10) n
C4b1 C5b1 H51b1 1_555 1_555 109.5(2) n
C4b1 C5b1 H52b1 1_555 1_555 109.5(2) n
C6b1 C5b1 H51b1 1_555 1_555 109.45(19) n
C6b1 C5b1 H52b1 1_555 1_555 109.5(2) n
H51b1 C5b1 H52b1 1_555 1_555 109.4(3) n
C5b1 C6b1 C7b1 1_555 1_555 110.30(10) n
C5b1 C6b1 H61b1 1_555 1_555 109.31(19) n
C5b1 C6b1 H62b1 1_555 1_555 109.3(2) n
C7b1 C6b1 H61b1 1_555 1_555 109.3(2) n
C7b1 C6b1 H62b1 1_555 1_555 109.3(2) n
H61b1 C6b1 H62b1 1_555 1_555 109.3(3) n
C6b1 C7b1 C8b1 1_555 1_555 109.53(10) n
C6b1 C7b1 H71b1 1_555 1_555 109.5(2) n
C6b1 C7b1 H72b1 1_555 1_555 109.5(2) n
C8b1 C7b1 H71b1 1_555 1_555 109.47(19) n
C8b1 C7b1 H72b1 1_555 1_555 109.5(2) n
H71b1 C7b1 H72b1 1_555 1_555 109.5(3) n
C7b1 C8b1 C9b1 1_555 1_555 110.32(10) n
C7b1 C8b1 H81b1 1_555 1_555 109.30(19) n
C7b1 C8b1 H82b1 1_555 1_555 109.3(2) n
C9b1 C8b1 H81b1 1_555 1_555 109.3(2) n
C9b1 C8b1 H82b1 1_555 1_555 109.3(2) n
H81b1 C8b1 H82b1 1_555 1_555 109.3(3) n
C8b1 C9b1 C10b1 1_555 1_555 109.54(10) n
C8b1 C9b1 H91b1 1_555 1_555 109.5(2) n
C8b1 C9b1 H92b1 1_555 1_555 109.5(2) n
C10b1 C9b1 H91b1 1_555 1_555 109.46(19) n
C10b1 C9b1 H92b1 1_555 1_555 109.5(2) n
H91b1 C9b1 H92b1 1_555 1_555 109.5(3) n
C9b1 C10b1 C11b1 1_555 1_555 110.30(10) n
C9b1 C10b1 H101b1 1_555 1_555 109.3(2) n
C9b1 C10b1 H102b1 1_555 1_555 109.30(19) n
C11b1 C10b1 H101b1 1_555 1_555 109.3(2) n
C11b1 C10b1 H102b1 1_555 1_555 109.3(2) n
H101b1 C10b1 H102b1 1_555 1_555 109.3(3) n
C10b1 C11b1 C12b1 1_555 1_555 109.61(10) n
C10b1 C11b1 H111b1 1_555 1_555 109.4(2) n
C10b1 C11b1 H112b1 1_555 1_555 109.4(2) n
C12b1 C11b1 H111b1 1_555 1_555 109.5(2) n
C12b1 C11b1 H112b1 1_555 1_555 109.45(19) n
H111b1 C11b1 H112b1 1_555 1_555 109.4(3) n
C11b1 C12b1 C13b1 1_555 1_555 110.23(10) n
C11b1 C12b1 H121b1 1_555 1_555 109.32(19) n
C11b1 C12b1 H122b1 1_555 1_555 109.3(2) n
C13b1 C12b1 H121b1 1_555 1_555 109.3(2) n
C13b1 C12b1 H122b1 1_555 1_555 109.3(2) n
H121b1 C12b1 H122b1 1_555 1_555 109.3(3) n
C12b1 C13b1 C14b1 1_555 1_555 109.78(10) n
C12b1 C13b1 H131b1 1_555 1_555 109.4(2) n
C12b1 C13b1 H132b1 1_555 1_555 109.4(2) n
C14b1 C13b1 H131b1 1_555 1_555 109.41(19) n
C14b1 C13b1 H132b1 1_555 1_555 109.4(2) n
H131b1 C13b1 H132b1 1_555 1_555 109.4(3) n
C13b1 C14b1 C15b1 1_555 1_555 110.05(10) n
C13b1 C14b1 H141b1 1_555 1_555 109.36(19) n
C13b1 C14b1 H142b1 1_555 1_555 109.4(2) n
C15b1 C14b1 H141b1 1_555 1_555 109.4(2) n
C15b1 C14b1 H142b1 1_555 1_555 109.4(2) n
H141b1 C14b1 H142b1 1_555 1_555 109.4(3) n
C14b1 C15b1 C16b1 1_555 1_555 109.93(11) n
C14b1 C15b1 H151b1 1_555 1_555 109.4(2) n
C14b1 C15b1 H152b1 1_555 1_555 109.4(2) n
C16b1 C15b1 H151b1 1_555 1_555 109.38(19) n
C16b1 C15b1 H152b1 1_555 1_555 109.4(2) n
H151b1 C15b1 H152b1 1_555 1_555 109.4(3) n
C15b1 C16b1 H161b1 1_555 1_555 109.5(2) n
C15b1 C16b1 H162b1 1_555 1_555 109.49(19) n
C15b1 C16b1 H163b1 1_555 1_555 109.5(2) n
H161b1 C16b1 H162b1 1_555 1_555 109.5(3) n
H161b1 C16b1 H163b1 1_555 1_555 109.5(3) n
H162b1 C16b1 H163b1 1_555 1_555 109.5(3) n
C21 C31 O1c1 1_555 1_555 109.93(14) n
C21 C31 H311 1_555 1_555 109.4(2) n
C21 C31 H321 1_555 1_555 109.4(2) n
O1c1 C31 H311 1_555 1_555 109.4(2) n
O1c1 C31 H321 1_555 1_555 109.4(2) n
H311 C31 H321 1_555 1_555 109.4(3) n
C31 O1c1 C1c1 1_555 1_555 117.09(17) n
O1c1 C1c1 C2c1 1_555 1_555 110.88(15) n
O1c1 C1c1 O2c1 1_555 1_555 124.46(19) n
C2c1 C1c1 O2c1 1_555 1_555 124.42(17) n
C1c1 C2c1 C3c1 1_555 1_555 109.99(12) n
C1c1 C2c1 H21c1 1_555 1_555 109.4(2) n
C1c1 C2c1 H22c1 1_555 1_555 109.4(2) n
C3c1 C2c1 H21c1 1_555 1_555 109.4(2) n
C3c1 C2c1 H22c1 1_555 1_555 109.37(19) n
H21c1 C2c1 H22c1 1_555 1_555 109.4(3) n
C2c1 C3c1 C4c1 1_555 1_555 109.63(10) n
C2c1 C3c1 H31c1 1_555 1_555 109.43(19) n
C2c1 C3c1 H32c1 1_555 1_555 109.43(18) n
C4c1 C3c1 H31c1 1_555 1_555 109.44(19) n
C4c1 C3c1 H32c1 1_555 1_555 109.43(17) n
H31c1 C3c1 H32c1 1_555 1_555 109.5(2) n
C3c1 C4c1 C5c1 1_555 1_555 110.14(11) n
C3c1 C4c1 H41c1 1_555 1_555 109.34(19) n
C3c1 C4c1 H42c1 1_555 1_555 109.3(2) n
C5c1 C4c1 H41c1 1_555 1_555 109.34(19) n
C5c1 C4c1 H42c1 1_555 1_555 109.3(2) n
H41c1 C4c1 H42c1 1_555 1_555 109.3(3) n
C4c1 C5c1 C6c1 1_555 1_555 109.51(11) n
C4c1 C5c1 H51c1 1_555 1_555 109.46(19) n
C4c1 C5c1 H52c1 1_555 1_555 109.5(2) n
C6c1 C5c1 H51c1 1_555 1_555 109.47(19) n
C6c1 C5c1 H52c1 1_555 1_555 109.5(2) n
H51c1 C5c1 H52c1 1_555 1_555 109.5(3) n
C5c1 C6c1 C7c1 1_555 1_555 110.25(11) n
C5c1 C6c1 H61c1 1_555 1_555 109.31(19) n
C5c1 C6c1 H62c1 1_555 1_555 109.3(2) n
C7c1 C6c1 H61c1 1_555 1_555 109.31(19) n
C7c1 C6c1 H62c1 1_555 1_555 109.3(2) n
H61c1 C6c1 H62c1 1_555 1_555 109.3(3) n
C6c1 C7c1 C8c1 1_555 1_555 109.47(11) n
C6c1 C7c1 H71c1 1_555 1_555 109.47(19) n
C6c1 C7c1 H72c1 1_555 1_555 109.5(2) n
C8c1 C7c1 H71c1 1_555 1_555 109.47(19) n
C8c1 C7c1 H72c1 1_555 1_555 109.5(2) n
H71c1 C7c1 H72c1 1_555 1_555 109.5(3) n
C7c1 C8c1 C9c1 1_555 1_555 110.28(11) n
C7c1 C8c1 H81c1 1_555 1_555 109.31(19) n
C7c1 C8c1 H82c1 1_555 1_555 109.3(2) n
C9c1 C8c1 H81c1 1_555 1_555 109.31(19) n
C9c1 C8c1 H82c1 1_555 1_555 109.3(2) n
H81c1 C8c1 H82c1 1_555 1_555 109.3(3) n
C8c1 C9c1 C10c1 1_555 1_555 109.50(11) n
C8c1 C9c1 H91c1 1_555 1_555 109.5(2) n
C8c1 C9c1 H92c1 1_555 1_555 109.46(19) n
C10c1 C9c1 H91c1 1_555 1_555 109.5(2) n
C10c1 C9c1 H92c1 1_555 1_555 109.47(19) n
H91c1 C9c1 H92c1 1_555 1_555 109.5(3) n
C9c1 C10c1 C11c1 1_555 1_555 110.17(11) n
C9c1 C10c1 H101c1 1_555 1_555 109.3(2) n
C9c1 C10c1 H102c1 1_555 1_555 109.33(19) n
C11c1 C10c1 H101c1 1_555 1_555 109.3(2) n
C11c1 C10c1 H102c1 1_555 1_555 109.33(19) n
H101c1 C10c1 H102c1 1_555 1_555 109.3(3) n
C10c1 C11c1 C12c1 1_555 1_555 109.70(11) n
C10c1 C11c1 H111c1 1_555 1_555 109.4(2) n
C10c1 C11c1 H112c1 1_555 1_555 109.42(19) n
C12c1 C11c1 H111c1 1_555 1_555 109.4(2) n
C12c1 C11c1 H112c1 1_555 1_555 109.42(19) n
H111c1 C11c1 H112c1 1_555 1_555 109.4(3) n
C11c1 C12c1 C13c1 1_555 1_555 110.00(11) n
C11c1 C12c1 H121c1 1_555 1_555 109.36(19) n
C11c1 C12c1 H122c1 1_555 1_555 109.4(2) n
C13c1 C12c1 H121c1 1_555 1_555 109.37(19) n
C13c1 C12c1 H122c1 1_555 1_555 109.4(2) n
H121c1 C12c1 H122c1 1_555 1_555 109.4(3) n
C12c1 C13c1 C14c1 1_555 1_555 109.86(11) n
C12c1 C13c1 H131c1 1_555 1_555 109.38(19) n
C12c1 C13c1 H132c1 1_555 1_555 109.4(2) n
C14c1 C13c1 H131c1 1_555 1_555 109.40(19) n
C14c1 C13c1 H132c1 1_555 1_555 109.4(2) n
H131c1 C13c1 H132c1 1_555 1_555 109.4(3) n
C13c1 C14c1 C15c1 1_555 1_555 109.90(11) n
C13c1 C14c1 H141c1 1_555 1_555 109.38(19) n
C13c1 C14c1 H142c1 1_555 1_555 109.4(2) n
C15c1 C14c1 H141c1 1_555 1_555 109.39(19) n
C15c1 C14c1 H142c1 1_555 1_555 109.4(2) n
H141c1 C14c1 H142c1 1_555 1_555 109.4(3) n
C14c1 C15c1 C16c1 1_555 1_555 109.93(11) n
C14c1 C15c1 H151c1 1_555 1_555 109.38(19) n
C14c1 C15c1 H152c1 1_555 1_555 109.4(2) n
C16c1 C15c1 H151c1 1_555 1_555 109.38(19) n
C16c1 C15c1 H152c1 1_555 1_555 109.4(2) n
H151c1 C15c1 H152c1 1_555 1_555 109.4(3) n
C15c1 C16c1 H161c1 1_555 1_555 109.5(2) n
C15c1 C16c1 H162c1 1_555 1_555 109.47(19) n
C15c1 C16c1 H163c1 1_555 1_555 109.5(2) n
H161c1 C16c1 H162c1 1_555 1_555 109.5(3) n
H161c1 C16c1 H163c1 1_555 1_555 109.5(3) n
H162c1 C16c1 H163c1 1_555 1_555 109.5(3) n
C1a2 O1a2 C12 1_555 1_555 117.03(12) n
O1a2 C1a2 C2a2 1_555 1_555 111.0(3) n
O1a2 C1a2 O2a2 1_555 1_555 124.4(4) n
C2a2 C1a2 O2a2 1_555 1_555 124.3(3) n
C1a2 C2a2 C3a2 1_555 1_555 109.85(19) n
C1a2 C2a2 H21a2 1_555 1_555 109.4(3) n
C1a2 C2a2 H22a2 1_555 1_555 109.4(4) n
C3a2 C2a2 H21a2 1_555 1_555 109.4(4) n
C3a2 C2a2 H22a2 1_555 1_555 109.4(3) n
H21a2 C2a2 H22a2 1_555 1_555 109.4(5) n
C2a2 C3a2 C4a2 1_555 1_555 109.88(18) n
C2a2 C3a2 H31a2 1_555 1_555 109.4(4) n
C2a2 C3a2 H32a2 1_555 1_555 109.4(3) n
C4a2 C3a2 H31a2 1_555 1_555 109.4(3) n
C4a2 C3a2 H32a2 1_555 1_555 109.4(4) n
H31a2 C3a2 H32a2 1_555 1_555 109.4(4) n
C3a2 C4a2 C5a2 1_555 1_555 109.85(14) n
C3a2 C4a2 H41a2 1_555 1_555 109.4(3) n
C3a2 C4a2 H42a2 1_555 1_555 109.4(4) n
C5a2 C4a2 H41a2 1_555 1_555 109.4(3) n
C5a2 C4a2 H42a2 1_555 1_555 109.4(3) n
H41a2 C4a2 H42a2 1_555 1_555 109.4(4) n
C4a2 C5a2 C6a2 1_555 1_555 109.92(14) n
C4a2 C5a2 H51a2 1_555 1_555 109.4(3) n
C4a2 C5a2 H52a2 1_555 1_555 109.4(3) n
C6a2 C5a2 H51a2 1_555 1_555 109.4(4) n
C6a2 C5a2 H52a2 1_555 1_555 109.4(4) n
H51a2 C5a2 H52a2 1_555 1_555 109.4(5) n
C5a2 C6a2 C7a2 1_555 1_555 109.93(14) n
C5a2 C6a2 H61a2 1_555 1_555 109.4(3) n
C5a2 C6a2 H62a2 1_555 1_555 109.4(4) n
C7a2 C6a2 H61a2 1_555 1_555 109.4(3) n
C7a2 C6a2 H62a2 1_555 1_555 109.4(3) n
H61a2 C6a2 H62a2 1_555 1_555 109.4(4) n
C6a2 C7a2 C8a2 1_555 1_555 109.84(14) n
C6a2 C7a2 H71a2 1_555 1_555 109.4(3) n
C6a2 C7a2 H72a2 1_555 1_555 109.4(3) n
C8a2 C7a2 H71a2 1_555 1_555 109.4(4) n
C8a2 C7a2 H72a2 1_555 1_555 109.4(4) n
H71a2 C7a2 H72a2 1_555 1_555 109.4(5) n
C7a2 C8a2 C9a2 1_555 1_555 110.10(14) n
C7a2 C8a2 H81a2 1_555 1_555 109.3(3) n
C7a2 C8a2 H82a2 1_555 1_555 109.3(4) n
C9a2 C8a2 H81a2 1_555 1_555 109.3(3) n
C9a2 C8a2 H82a2 1_555 1_555 109.4(3) n
H81a2 C8a2 H82a2 1_555 1_555 109.3(4) n
C8a2 C9a2 C10a2 1_555 1_555 109.75(14) n
C8a2 C9a2 H91a2 1_555 1_555 109.4(3) n
C8a2 C9a2 H92a2 1_555 1_555 109.4(3) n
C10a2 C9a2 H91a2 1_555 1_555 109.4(4) n
C10a2 C9a2 H92a2 1_555 1_555 109.4(4) n
H91a2 C9a2 H92a2 1_555 1_555 109.4(5) n
C9a2 C10a2 C11a2 1_555 1_555 110.20(14) n
C9a2 C10a2 H101a2 1_555 1_555 109.3(3) n
C9a2 C10a2 H102a2 1_555 1_555 109.3(4) n
C11a2 C10a2 H101a2 1_555 1_555 109.3(3) n
C11a2 C10a2 H102a2 1_555 1_555 109.3(3) n
H101a2 C10a2 H102a2 1_555 1_555 109.3(4) n
C10a2 C11a2 C12a2 1_555 1_555 109.71(14) n
C10a2 C11a2 H111a2 1_555 1_555 109.4(3) n
C10a2 C11a2 H112a2 1_555 1_555 109.4(3) n
C12a2 C11a2 H111a2 1_555 1_555 109.5(4) n
C12a2 C11a2 H112a2 1_555 1_555 109.4(4) n
H111a2 C11a2 H112a2 1_555 1_555 109.4(5) n
C11a2 C12a2 C13a2 1_555 1_555 110.23(14) n
C11a2 C12a2 H121a2 1_555 1_555 109.3(3) n
C11a2 C12a2 H122a2 1_555 1_555 109.3(4) n
C13a2 C12a2 H121a2 1_555 1_555 109.3(3) n
C13a2 C12a2 H122a2 1_555 1_555 109.4(3) n
H121a2 C12a2 H122a2 1_555 1_555 109.3(4) n
C12a2 C13a2 C14a2 1_555 1_555 109.75(14) n
C12a2 C13a2 H131a2 1_555 1_555 109.4(4) n
C12a2 C13a2 H132a2 1_555 1_555 109.4(3) n
C14a2 C13a2 H131a2 1_555 1_555 109.5(4) n
C14a2 C13a2 H132a2 1_555 1_555 109.4(4) n
H131a2 C13a2 H132a2 1_555 1_555 109.4(5) n
C13a2 C14a2 C15a2 1_555 1_555 110.21(14) n
C13a2 C14a2 H141a2 1_555 1_555 109.3(3) n
C13a2 C14a2 H142a2 1_555 1_555 109.3(4) n
C15a2 C14a2 H141a2 1_555 1_555 109.3(3) n
C15a2 C14a2 H142a2 1_555 1_555 109.4(3) n
H141a2 C14a2 H142a2 1_555 1_555 109.3(4) n
C14a2 C15a2 C16a2 1_555 1_555 109.91(14) n
C14a2 C15a2 H151a2 1_555 1_555 109.4(4) n
C14a2 C15a2 H152a2 1_555 1_555 109.4(3) n
C16a2 C15a2 H151a2 1_555 1_555 109.4(4) n
C16a2 C15a2 H152a2 1_555 1_555 109.4(4) n
H151a2 C15a2 H152a2 1_555 1_555 109.4(4) n
C15a2 C16a2 C17a2 1_555 1_555 110.13(14) n
C15a2 C16a2 H161a2 1_555 1_555 109.4(3) n
C15a2 C16a2 H162a2 1_555 1_555 109.3(4) n
C17a2 C16a2 H161a2 1_555 1_555 109.3(3) n
C17a2 C16a2 H162a2 1_555 1_555 109.3(3) n
H161a2 C16a2 H162a2 1_555 1_555 109.3(4) n
C16a2 C17a2 C18a2 1_555 1_555 110.00(15) n
C16a2 C17a2 H171a2 1_555 1_555 109.4(4) n
C16a2 C17a2 H172a2 1_555 1_555 109.4(3) n
C18a2 C17a2 H171a2 1_555 1_555 109.3(4) n
C18a2 C17a2 H172a2 1_555 1_555 109.4(4) n
H171a2 C17a2 H172a2 1_555 1_555 109.4(5) n
C17a2 C18a2 H181a2 1_555 1_555 109.5(4) n
C17a2 C18a2 H182a2 1_555 1_555 109.5(4) n
C17a2 C18a2 H183a2 1_555 1_555 109.5(3) n
H181a2 C18a2 H182a2 1_555 1_555 109.5(5) n
H181a2 C18a2 H183a2 1_555 1_555 109.4(5) n
H182a2 C18a2 H183a2 1_555 1_555 109.5(5) n
O1a2 C12 C22 1_555 1_555 109.85(15) n
O1a2 C12 H112 1_555 1_555 109.4(3) n
O1a2 C12 H122 1_555 1_555 109.4(3) n
C22 C12 H112 1_555 1_555 109.4(3) n
C22 C12 H122 1_555 1_555 109.4(3) n
H112 C12 H122 1_555 1_555 109.4(5) n
C12 C22 O1b2 1_555 1_555 109.86(15) n
C12 C22 C32 1_555 1_555 110.01(15) n
C12 C22 H212 1_555 1_555 109.0(3) n
O1b2 C22 C32 1_555 1_555 109.98(15) n
O1b2 C22 H212 1_555 1_555 109.0(3) n
C32 C22 H212 1_555 1_555 109.0(3) n
C22 O1b2 C1b2 1_555 1_555 116.96(17) n
O1b2 C1b2 C2b2 1_555 1_555 111.00(15) n
O1b2 C1b2 O2b2 1_555 1_555 124.6(2) n
C2b2 C1b2 O2b2 1_555 1_555 124.4(2) n
C1b2 C2b2 C3b2 1_555 1_555 109.90(16) n
C1b2 C2b2 H21b2 1_555 1_555 109.4(3) n
C1b2 C2b2 H22b2 1_555 1_555 109.4(3) n
C3b2 C2b2 H21b2 1_555 1_555 109.4(3) n
C3b2 C2b2 H22b2 1_555 1_555 109.4(4) n
H21b2 C2b2 H22b2 1_555 1_555 109.4(4) n
C2b2 C3b2 C4b2 1_555 1_555 109.83(14) n
C2b2 C3b2 H31b2 1_555 1_555 109.4(3) n
C2b2 C3b2 H32b2 1_555 1_555 109.4(3) n
C4b2 C3b2 H31b2 1_555 1_555 109.4(4) n
C4b2 C3b2 H32b2 1_555 1_555 109.4(3) n
H31b2 C3b2 H32b2 1_555 1_555 109.4(4) n
C3b2 C4b2 C5b2 1_555 1_555 110.01(14) n
C3b2 C4b2 H41b2 1_555 1_555 109.4(4) n
C3b2 C4b2 H42b2 1_555 1_555 109.4(3) n
C5b2 C4b2 H41b2 1_555 1_555 109.4(3) n
C5b2 C4b2 H42b2 1_555 1_555 109.4(4) n
H41b2 C4b2 H42b2 1_555 1_555 109.4(4) n
C4b2 C5b2 C6b2 1_555 1_555 109.68(14) n
C4b2 C5b2 H51b2 1_555 1_555 109.4(4) n
C4b2 C5b2 H52b2 1_555 1_555 109.4(3) n
C6b2 C5b2 H51b2 1_555 1_555 109.4(3) n
C6b2 C5b2 H52b2 1_555 1_555 109.4(4) n
H51b2 C5b2 H52b2 1_555 1_555 109.4(4) n
C5b2 C6b2 C7b2 1_555 1_555 110.16(14) n
C5b2 C6b2 H61b2 1_555 1_555 109.3(3) n
C5b2 C6b2 H62b2 1_555 1_555 109.3(4) n
C7b2 C6b2 H61b2 1_555 1_555 109.3(4) n
C7b2 C6b2 H62b2 1_555 1_555 109.3(3) n
H61b2 C6b2 H62b2 1_555 1_555 109.3(4) n
C6b2 C7b2 C8b2 1_555 1_555 109.62(14) n
C6b2 C7b2 H71b2 1_555 1_555 109.4(4) n
C6b2 C7b2 H72b2 1_555 1_555 109.4(3) n
C8b2 C7b2 H71b2 1_555 1_555 109.5(3) n
C8b2 C7b2 H72b2 1_555 1_555 109.5(4) n
H71b2 C7b2 H72b2 1_555 1_555 109.4(4) n
C7b2 C8b2 C9b2 1_555 1_555 110.19(14) n
C7b2 C8b2 H81b2 1_555 1_555 109.3(3) n
C7b2 C8b2 H82b2 1_555 1_555 109.3(4) n
C9b2 C8b2 H81b2 1_555 1_555 109.3(4) n
C9b2 C8b2 H82b2 1_555 1_555 109.3(3) n
H81b2 C8b2 H82b2 1_555 1_555 109.3(4) n
C8b2 C9b2 C10b2 1_555 1_555 109.69(14) n
C8b2 C9b2 H91b2 1_555 1_555 109.4(4) n
C8b2 C9b2 H92b2 1_555 1_555 109.4(3) n
C10b2 C9b2 H91b2 1_555 1_555 109.4(3) n
C10b2 C9b2 H92b2 1_555 1_555 109.4(4) n
H91b2 C9b2 H92b2 1_555 1_555 109.4(4) n
C9b2 C10b2 C11b2 1_555 1_555 110.17(14) n
C9b2 C10b2 H101b2 1_555 1_555 109.5(4) n
C9b2 C10b2 H102b2 1_555 1_555 109.5(4) n
C11b2 C10b2 H101b2 1_555 1_555 109.5(4) n
C11b2 C10b2 H102b2 1_555 1_555 109.5(4) n
H101b2 C10b2 H102b2 1_555 1_555 108.7(5) n
C10b2 C11b2 C12b2 1_555 1_555 109.74(14) n
C10b2 C11b2 H111b2 1_555 1_555 109.4(3) n
C10b2 C11b2 H112b2 1_555 1_555 109.4(4) n
C12b2 C11b2 H111b2 1_555 1_555 109.4(4) n
C12b2 C11b2 H112b2 1_555 1_555 109.4(3) n
H111b2 C11b2 H112b2 1_555 1_555 109.4(4) n
C11b2 C12b2 C13b2 1_555 1_555 110.10(14) n
C11b2 C12b2 H121b2 1_555 1_555 109.3(3) n
C11b2 C12b2 H122b2 1_555 1_555 109.3(4) n
C13b2 C12b2 H121b2 1_555 1_555 109.4(4) n
C13b2 C12b2 H122b2 1_555 1_555 109.4(3) n
H121b2 C12b2 H122b2 1_555 1_555 109.4(4) n
C12b2 C13b2 C14b2 1_555 1_555 109.87(14) n
C12b2 C13b2 H131b2 1_555 1_555 109.4(4) n
C12b2 C13b2 H132b2 1_555 1_555 109.4(3) n
C14b2 C13b2 H131b2 1_555 1_555 109.4(3) n
C14b2 C13b2 H132b2 1_555 1_555 109.4(4) n
H131b2 C13b2 H132b2 1_555 1_555 109.4(4) n
C13b2 C14b2 C15b2 1_555 1_555 110.07(14) n
C13b2 C14b2 H141b2 1_555 1_555 109.4(3) n
C13b2 C14b2 H142b2 1_555 1_555 109.4(4) n
C15b2 C14b2 H141b2 1_555 1_555 109.4(4) n
C15b2 C14b2 H142b2 1_555 1_555 109.4(3) n
H141b2 C14b2 H142b2 1_555 1_555 109.4(4) n
C14b2 C15b2 C16b2 1_555 1_555 109.97(15) n
C14b2 C15b2 H151b2 1_555 1_555 109.4(4) n
C14b2 C15b2 H152b2 1_555 1_555 109.4(3) n
C16b2 C15b2 H151b2 1_555 1_555 109.4(3) n
C16b2 C15b2 H152b2 1_555 1_555 109.4(4) n
H151b2 C15b2 H152b2 1_555 1_555 109.4(4) n
C15b2 C16b2 H161b2 1_555 1_555 109.5(4) n
C15b2 C16b2 H162b2 1_555 1_555 109.5(3) n
C15b2 C16b2 H163b2 1_555 1_555 109.5(4) n
H161b2 C16b2 H162b2 1_555 1_555 109.5(5) n
H161b2 C16b2 H163b2 1_555 1_555 109.4(4) n
H162b2 C16b2 H163b2 1_555 1_555 109.4(5) n
C22 C32 O1c2 1_555 1_555 109.88(15) n
C22 C32 H312 1_555 1_555 109.4(3) n
C22 C32 H322 1_555 1_555 109.4(3) n
O1c2 C32 H312 1_555 1_555 109.4(4) n
O1c2 C32 H322 1_555 1_555 109.4(4) n
H312 C32 H322 1_555 1_555 109.4(4) n
C32 O1c2 C1c2 1_555 1_555 117.01(18) n
O1c2 C1c2 C2c2 1_555 1_555 110.99(18) n
O1c2 C1c2 O2c2 1_555 1_555 124.5(2) n
C2c2 C1c2 O2c2 1_555 1_555 124.5(2) n
C1c2 C2c2 C3c2 1_555 1_555 110.02(15) n
C1c2 C2c2 H21c2 1_555 1_555 109.3(3) n
C1c2 C2c2 H22c2 1_555 1_555 109.4(3) n
C3c2 C2c2 H21c2 1_555 1_555 109.3(3) n
C3c2 C2c2 H22c2 1_555 1_555 109.4(3) n
H21c2 C2c2 H22c2 1_555 1_555 109.4(4) n
C2c2 C3c2 C4c2 1_555 1_555 109.94(15) n
C2c2 C3c2 H31c2 1_555 1_555 109.4(3) n
C2c2 C3c2 H32c2 1_555 1_555 109.4(3) n
C4c2 C3c2 H31c2 1_555 1_555 109.4(3) n
C4c2 C3c2 H32c2 1_555 1_555 109.4(3) n
H31c2 C3c2 H32c2 1_555 1_555 109.4(5) n
C3c2 C4c2 C5c2 1_555 1_555 109.96(15) n
C3c2 C4c2 H41c2 1_555 1_555 109.4(3) n
C3c2 C4c2 H42c2 1_555 1_555 109.4(3) n
C5c2 C4c2 H41c2 1_555 1_555 109.4(3) n
C5c2 C4c2 H42c2 1_555 1_555 109.4(4) n
H41c2 C4c2 H42c2 1_555 1_555 109.4(5) n
C4c2 C5c2 C6c2 1_555 1_555 110.05(15) n
C4c2 C5c2 H51c2 1_555 1_555 109.4(3) n
C4c2 C5c2 H52c2 1_555 1_555 109.3(4) n
C6c2 C5c2 H51c2 1_555 1_555 109.4(3) n
C6c2 C5c2 H52c2 1_555 1_555 109.4(3) n
H51c2 C5c2 H52c2 1_555 1_555 109.4(5) n
C5c2 C6c2 C7c2 1_555 1_555 109.88(15) n
C5c2 C6c2 H61c2 1_555 1_555 109.4(3) n
C5c2 C6c2 H62c2 1_555 1_555 109.4(3) n
C7c2 C6c2 H61c2 1_555 1_555 109.4(3) n
C7c2 C6c2 H62c2 1_555 1_555 109.4(4) n
H61c2 C6c2 H62c2 1_555 1_555 109.4(5) n
C6c2 C7c2 C8c2 1_555 1_555 110.16(15) n
C6c2 C7c2 H71c2 1_555 1_555 109.3(3) n
C6c2 C7c2 H72c2 1_555 1_555 109.3(4) n
C8c2 C7c2 H71c2 1_555 1_555 109.3(3) n
C8c2 C7c2 H72c2 1_555 1_555 109.3(3) n
H71c2 C7c2 H72c2 1_555 1_555 109.3(5) n
C7c2 C8c2 C9c2 1_555 1_555 109.76(15) n
C7c2 C8c2 H81c2 1_555 1_555 109.4(3) n
C7c2 C8c2 H82c2 1_555 1_555 109.4(3) n
C9c2 C8c2 H81c2 1_555 1_555 109.4(3) n
C9c2 C8c2 H82c2 1_555 1_555 109.4(4) n
H81c2 C8c2 H82c2 1_555 1_555 109.4(5) n
C8c2 C9c2 C10c2 1_555 1_555 110.19(15) n
C8c2 C9c2 H91c2 1_555 1_555 109.3(4) n
C8c2 C9c2 H92c2 1_555 1_555 109.3(3) n
C10c2 C9c2 H91c2 1_555 1_555 109.4(3) n
C10c2 C9c2 H92c2 1_555 1_555 109.3(3) n
H91c2 C9c2 H92c2 1_555 1_555 109.3(5) n
C9c2 C10c2 C11c2 1_555 1_555 109.80(15) n
C9c2 C10c2 H101c2 1_555 1_555 109.4(3) n
C9c2 C10c2 H102c2 1_555 1_555 109.4(3) n
C11c2 C10c2 H101c2 1_555 1_555 109.4(4) n
C11c2 C10c2 H102c2 1_555 1_555 109.5(3) n
H101c2 C10c2 H102c2 1_555 1_555 109.4(5) n
C10c2 C11c2 C12c2 1_555 1_555 110.26(15) n
C10c2 C11c2 H111c2 1_555 1_555 109.3(4) n
C10c2 C11c2 H112c2 1_555 1_555 109.3(3) n
C12c2 C11c2 H111c2 1_555 1_555 109.4(3) n
C12c2 C11c2 H112c2 1_555 1_555 109.3(3) n
H111c2 C11c2 H112c2 1_555 1_555 109.3(5) n
C11c2 C12c2 C13c2 1_555 1_555 109.89(15) n
C11c2 C12c2 H121c2 1_555 1_555 109.4(3) n
C11c2 C12c2 H122c2 1_555 1_555 109.4(3) n
C13c2 C12c2 H121c2 1_555 1_555 109.4(3) n
C13c2 C12c2 H122c2 1_555 1_555 109.4(4) n
H121c2 C12c2 H122c2 1_555 1_555 109.4(5) n
C12c2 C13c2 C14c2 1_555 1_555 110.22(15) n
C12c2 C13c2 H131c2 1_555 1_555 109.3(3) n
C12c2 C13c2 H132c2 1_555 1_555 109.3(4) n
C14c2 C13c2 H131c2 1_555 1_555 109.3(3) n
C14c2 C13c2 H132c2 1_555 1_555 109.3(3) n
H131c2 C13c2 H132c2 1_555 1_555 109.3(5) n
C13c2 C14c2 C15c2 1_555 1_555 109.95(15) n
C13c2 C14c2 H141c2 1_555 1_555 109.4(3) n
C13c2 C14c2 H142c2 1_555 1_555 109.4(3) n
C15c2 C14c2 H141c2 1_555 1_555 109.4(3) n
C15c2 C14c2 H142c2 1_555 1_555 109.4(4) n
H141c2 C14c2 H142c2 1_555 1_555 109.4(5) n
C14c2 C15c2 C16c2 1_555 1_555 110.06(16) n
C14c2 C15c2 H151c2 1_555 1_555 109.4(3) n
C14c2 C15c2 H152c2 1_555 1_555 109.4(4) n
C16c2 C15c2 H151c2 1_555 1_555 109.3(4) n
C16c2 C15c2 H152c2 1_555 1_555 109.3(3) n
H151c2 C15c2 H152c2 1_555 1_555 109.3(5) n
C15c2 C16c2 H161c2 1_555 1_555 109.5(3) n
C15c2 C16c2 H162c2 1_555 1_555 109.5(4) n
C15c2 C16c2 H163c2 1_555 1_555 109.5(4) n
H161c2 C16c2 H162c2 1_555 1_555 109.5(5) n
H161c2 C16c2 H163c2 1_555 1_555 109.4(5) n
H162c2 C16c2 H163c2 1_555 1_555 109.5(5) n

loop_
_geom_bond_atom_site_label_1
_geom_bond_atom_site_label_2
_geom_bond_site_symmetry_2
_geom_bond_distance
_geom_bond_publ_flag
O1a1 C1a1 1_555 1.330(3) n
O1a1 C11 1_555 1.461(3) n
C1a1 O1a1 1_555 1.330(3) n
C1a1 C2a1 1_555 1.500(2) n
C1a1 O2a1 1_555 1.200(3) n
C2a1 C1a1 1_555 1.500(2) n
C2a1 C3a1 1_555 1.5190(18) n
C2a1 H21a1 1_555 1.000(3) n
C2a1 H22a1 1_555 1.000(5) n
O2a1 C1a1 1_555 1.200(3) n
C3a1 C2a1 1_555 1.5190(18) n
C3a1 C4a1 1_555 1.5192(18) n
C3a1 H31a1 1_555 1.000(4) n
C3a1 H32a1 1_555 1.000(4) n
C4a1 C3a1 1_555 1.5192(18) n
C4a1 C5a1 1_555 1.5184(18) n
C4a1 H41a1 1_555 1.000(5) n
C4a1 H42a1 1_555 1.000(3) n
C5a1 C4a1 1_555 1.5184(18) n
C5a1 C6a1 1_555 1.5190(18) n
C5a1 H51a1 1_555 1.000(5) n
C5a1 H52a1 1_555 1.000(3) n
C6a1 C5a1 1_555 1.5190(18) n
C6a1 C7a1 1_555 1.5191(18) n
C6a1 H61a1 1_555 1.000(5) n
C6a1 H62a1 1_555 1.000(3) n
C7a1 C6a1 1_555 1.5191(18) n
C7a1 C8a1 1_555 1.5197(18) n
C7a1 H71a1 1_555 1.000(5) n
C7a1 H72a1 1_555 1.000(3) n
C8a1 C7a1 1_555 1.5197(18) n
C8a1 C9a1 1_555 1.5198(18) n
C8a1 H81a1 1_555 1.000(5) n
C8a1 H82a1 1_555 1.000(3) n
C9a1 C8a1 1_555 1.5198(18) n
C9a1 C10a1 1_555 1.5199(18) n
C9a1 H91a1 1_555 1.000(5) n
C9a1 H92a1 1_555 1.000(3) n
C10a1 C9a1 1_555 1.5199(18) n
C10a1 C11a1 1_555 1.5199(18) n
C10a1 H101a1 1_555 1.000(5) n
C10a1 H102a1 1_555 1.000(3) n
C11a1 C10a1 1_555 1.5199(18) n
C11a1 C12a1 1_555 1.5208(18) n
C11a1 H111a1 1_555 1.000(5) n
C11a1 H112a1 1_555 1.000(3) n
C12a1 C11a1 1_555 1.5208(18) n
C12a1 C13a1 1_555 1.5211(18) n
C12a1 H121a1 1_555 1.000(5) n
C12a1 H122a1 1_555 1.000(3) n
C13a1 C12a1 1_555 1.5211(18) n
C13a1 C14a1 1_555 1.5214(18) n
C13a1 H131a1 1_555 1.000(5) n
C13a1 H132a1 1_555 1.000(4) n
C14a1 C13a1 1_555 1.5214(18) n
C14a1 C15a1 1_555 1.5222(18) n
C14a1 H141a1 1_555 1.000(5) n
C14a1 H142a1 1_555 1.000(3) n
C15a1 C14a1 1_555 1.5222(18) n
C15a1 C16a1 1_555 1.5213(18) n
C15a1 H151a1 1_555 1.000(5) n
C15a1 H152a1 1_555 1.000(4) n
C16a1 C15a1 1_555 1.5213(18) n
C16a1 C17a1 1_555 1.5214(18) n
C16a1 H161a1 1_555 1.000(5) n
C16a1 H162a1 1_555 1.000(4) n
C17a1 C16a1 1_555 1.5214(18) n
C17a1 C18a1 1_555 1.5205(18) n
C17a1 H171a1 1_555 1.000(5) n
C17a1 H172a1 1_555 1.000(4) n
C18a1 C17a1 1_555 1.5205(18) n
C18a1 H181a1 1_555 1.000(4) n
C18a1 H182a1 1_555 1.000(5) n
C18a1 H183a1 1_555 1.000(5) n
C11 O1a1 1_555 1.461(3) n
C11 C21 1_555 1.5009(18) n
C11 H111 1_555 1.000(4) n
C11 H121 1_555 1.000(5) n
C21 C11 1_555 1.5009(18) n
C21 O1b1 1_555 1.462(2) n
C21 C31 1_555 1.5013(19) n
C21 H211 1_555 1.000(5) n
O1b1 C21 1_555 1.462(2) n
O1b1 C1b1 1_555 1.332(3) n
C1b1 O1b1 1_555 1.332(3) n
C1b1 C2b1 1_555 1.500(2) n
C1b1 O2b1 1_555 1.200(4) n
C2b1 C1b1 1_555 1.500(2) n
C2b1 C3b1 1_555 1.5216(18) n
C2b1 H21b1 1_555 1.000(5) n
C2b1 H22b1 1_555 1.000(4) n
O2b1 C1b1 1_555 1.200(4) n
C3b1 C2b1 1_555 1.5216(18) n
C3b1 C4b1 1_555 1.5204(18) n
C3b1 H31b1 1_555 1.000(3) n
C3b1 H32b1 1_555 1.000(4) n
C4b1 C3b1 1_555 1.5204(18) n
C4b1 C5b1 1_555 1.5214(18) n
C4b1 H41b1 1_555 1.000(3) n
C4b1 H42b1 1_555 1.000(4) n
C5b1 C4b1 1_555 1.5214(18) n
C5b1 C6b1 1_555 1.5206(18) n
C5b1 H51b1 1_555 1.000(4) n
C5b1 H52b1 1_555 1.000(3) n
C6b1 C5b1 1_555 1.5206(18) n
C6b1 C7b1 1_555 1.5206(18) n
C6b1 H61b1 1_555 1.000(4) n
C6b1 H62b1 1_555 1.000(3) n
C7b1 C6b1 1_555 1.5206(18) n
C7b1 C8b1 1_555 1.5207(18) n
C7b1 H71b1 1_555 1.000(4) n
C7b1 H72b1 1_555 1.000(3) n
C8b1 C7b1 1_555 1.5207(18) n
C8b1 C9b1 1_555 1.5209(18) n
C8b1 H81b1 1_555 1.000(4) n
C8b1 H82b1 1_555 1.000(3) n
C9b1 C8b1 1_555 1.5209(18) n
C9b1 C10b1 1_555 1.5209(18) n
C9b1 H91b1 1_555 1.000(4) n
C9b1 H92b1 1_555 1.000(3) n
C10b1 C9b1 1_555 1.5209(18) n
C10b1 C11b1 1_555 1.5209(18) n
C10b1 H101b1 1_555 1.000(3) n
C10b1 H102b1 1_555 1.000(4) n
C11b1 C10b1 1_555 1.5209(18) n
C11b1 C12b1 1_555 1.5217(18) n
C11b1 H111b1 1_555 1.000(3) n
C11b1 H112b1 1_555 1.000(4) n
C12b1 C11b1 1_555 1.5217(18) n
C12b1 C13b1 1_555 1.5210(18) n
C12b1 H121b1 1_555 1.000(4) n
C12b1 H122b1 1_555 1.000(3) n
C13b1 C12b1 1_555 1.5210(18) n
C13b1 C14b1 1_555 1.5223(18) n
C13b1 H131b1 1_555 1.000(4) n
C13b1 H132b1 1_555 1.000(3) n
C14b1 C13b1 1_555 1.5223(18) n
C14b1 C15b1 1_555 1.5209(18) n
C14b1 H141b1 1_555 1.000(4) n
C14b1 H142b1 1_555 1.000(3) n
C15b1 C14b1 1_555 1.5209(18) n
C15b1 C16b1 1_555 1.5211(18) n
C15b1 H151b1 1_555 1.000(4) n
C15b1 H152b1 1_555 1.000(3) n
C16b1 C15b1 1_555 1.5211(18) n
C16b1 H161b1 1_555 1.000(3) n
C16b1 H162b1 1_555 1.000(4) n
C16b1 H163b1 1_555 1.000(4) n
C31 C21 1_555 1.5013(19) n
C31 O1c1 1_555 1.462(2) n
C31 H311 1_555 1.000(4) n
C31 H321 1_555 1.000(3) n
O1c1 C31 1_555 1.462(2) n
O1c1 C1c1 1_555 1.331(2) n
C1c1 O1c1 1_555 1.331(2) n
C1c1 C2c1 1_555 1.499(2) n
C1c1 O2c1 1_555 1.200(4) n
C2c1 C1c1 1_555 1.499(2) n
C2c1 C3c1 1_555 1.5198(18) n
C2c1 H21c1 1_555 1.000(4) n
C2c1 H22c1 1_555 1.000(4) n
O2c1 C1c1 1_555 1.200(4) n
C3c1 C2c1 1_555 1.5198(18) n
C3c1 C4c1 1_555 1.5189(18) n
C3c1 H31c1 1_555 1.000(4) n
C3c1 H32c1 1_555 1.000(4) n
C4c1 C3c1 1_555 1.5189(18) n
C4c1 C5c1 1_555 1.5195(18) n
C4c1 H41c1 1_555 1.000(4) n
C4c1 H42c1 1_555 1.000(4) n
C5c1 C4c1 1_555 1.5195(18) n
C5c1 C6c1 1_555 1.5192(18) n
C5c1 H51c1 1_555 1.000(4) n
C5c1 H52c1 1_555 1.000(4) n
C6c1 C5c1 1_555 1.5192(18) n
C6c1 C7c1 1_555 1.5198(18) n
C6c1 H61c1 1_555 1.000(4) n
C6c1 H62c1 1_555 1.000(4) n
C7c1 C6c1 1_555 1.5198(18) n
C7c1 C8c1 1_555 1.5195(18) n
C7c1 H71c1 1_555 1.000(4) n
C7c1 H72c1 1_555 1.000(4) n
C8c1 C7c1 1_555 1.5195(18) n
C8c1 C9c1 1_555 1.5192(18) n
C8c1 H81c1 1_555 1.000(4) n
C8c1 H82c1 1_555 1.000(4) n
C9c1 C8c1 1_555 1.5192(18) n
C9c1 C10c1 1_555 1.5201(18) n
C9c1 H91c1 1_555 1.000(4) n
C9c1 H92c1 1_555 1.000(5) n
C10c1 C9c1 1_555 1.5201(18) n
C10c1 C11c1 1_555 1.5190(18) n
C10c1 H101c1 1_555 1.000(4) n
C10c1 H102c1 1_555 1.000(5) n
C11c1 C10c1 1_555 1.5190(18) n
C11c1 C12c1 1_555 1.5206(18) n
C11c1 H111c1 1_555 1.000(4) n
C11c1 H112c1 1_555 1.000(5) n
C12c1 C11c1 1_555 1.5206(18) n
C12c1 C13c1 1_555 1.5197(18) n
C12c1 H121c1 1_555 1.000(5) n
C12c1 H122c1 1_555 1.000(4) n
C13c1 C12c1 1_555 1.5197(18) n
C13c1 C14c1 1_555 1.5205(18) n
C13c1 H131c1 1_555 1.000(5) n
C13c1 H132c1 1_555 1.000(4) n
C14c1 C13c1 1_555 1.5205(18) n
C14c1 C15c1 1_555 1.5205(18) n
C14c1 H141c1 1_555 1.000(5) n
C14c1 H142c1 1_555 1.000(4) n
C15c1 C14c1 1_555 1.5205(18) n
C15c1 C16c1 1_555 1.5205(18) n
C15c1 H151c1 1_555 1.000(5) n
C15c1 H152c1 1_555 1.000(4) n
C16c1 C15c1 1_555 1.5205(18) n
C16c1 H161c1 1_555 1.000(4) n
C16c1 H162c1 1_555 1.000(4) n
C16c1 H163c1 1_555 1.000(4) n
H181a1 C18a1 1_555 1.000(4) n
H182a1 C18a1 1_555 1.000(5) n
H183a1 C18a1 1_555 1.000(5) n
H171a1 C17a1 1_555 1.000(5) n
H172a1 C17a1 1_555 1.000(4) n
H161a1 C16a1 1_555 1.000(5) n
H162a1 C16a1 1_555 1.000(4) n
H151a1 C15a1 1_555 1.000(5) n
H152a1 C15a1 1_555 1.000(4) n
H141a1 C14a1 1_555 1.000(5) n
H142a1 C14a1 1_555 1.000(3) n
H131a1 C13a1 1_555 1.000(5) n
H132a1 C13a1 1_555 1.000(4) n
H121a1 C12a1 1_555 1.000(5) n
H122a1 C12a1 1_555 1.000(3) n
H111a1 C11a1 1_555 1.000(5) n
H112a1 C11a1 1_555 1.000(3) n
H101a1 C10a1 1_555 1.000(5) n
H102a1 C10a1 1_555 1.000(3) n
H91a1 C9a1 1_555 1.000(5) n
H92a1 C9a1 1_555 1.000(3) n
H81a1 C8a1 1_555 1.000(5) n
H82a1 C8a1 1_555 1.000(3) n
H71a1 C7a1 1_555 1.000(5) n
H72a1 C7a1 1_555 1.000(3) n
H61a1 C6a1 1_555 1.000(5) n
H62a1 C6a1 1_555 1.000(3) n
H51a1 C5a1 1_555 1.000(5) n
H52a1 C5a1 1_555 1.000(3) n
H41a1 C4a1 1_555 1.000(5) n
H42a1 C4a1 1_555 1.000(3) n
H31a1 C3a1 1_555 1.000(4) n
H32a1 C3a1 1_555 1.000(4) n
H21a1 C2a1 1_555 1.000(3) n
H22a1 C2a1 1_555 1.000(5) n
H111 C11 1_555 1.000(4) n
H121 C11 1_555 1.000(5) n
H161b1 C16b1 1_555 1.000(3) n
H162b1 C16b1 1_555 1.000(4) n
H163b1 C16b1 1_555 1.000(4) n
H151b1 C15b1 1_555 1.000(4) n
H152b1 C15b1 1_555 1.000(3) n
H141b1 C14b1 1_555 1.000(4) n
H142b1 C14b1 1_555 1.000(3) n
H131b1 C13b1 1_555 1.000(4) n
H132b1 C13b1 1_555 1.000(3) n
H121b1 C12b1 1_555 1.000(4) n
H122b1 C12b1 1_555 1.000(3) n
H111b1 C11b1 1_555 1.000(3) n
H112b1 C11b1 1_555 1.000(4) n
H101b1 C10b1 1_555 1.000(3) n
H102b1 C10b1 1_555 1.000(4) n
H91b1 C9b1 1_555 1.000(4) n
H92b1 C9b1 1_555 1.000(3) n
H81b1 C8b1 1_555 1.000(4) n
H82b1 C8b1 1_555 1.000(3) n
H71b1 C7b1 1_555 1.000(4) n
H72b1 C7b1 1_555 1.000(3) n
H61b1 C6b1 1_555 1.000(4) n
H62b1 C6b1 1_555 1.000(3) n
H51b1 C5b1 1_555 1.000(4) n
H52b1 C5b1 1_555 1.000(3) n
H41b1 C4b1 1_555 1.000(3) n
H42b1 C4b1 1_555 1.000(4) n
H31b1 C3b1 1_555 1.000(3) n
H32b1 C3b1 1_555 1.000(4) n
H21b1 C2b1 1_555 1.000(5) n
H22b1 C2b1 1_555 1.000(4) n
H211 C21 1_555 1.000(5) n
H161c1 C16c1 1_555 1.000(4) n
H162c1 C16c1 1_555 1.000(4) n
H163c1 C16c1 1_555 1.000(4) n
H151c1 C15c1 1_555 1.000(5) n
H152c1 C15c1 1_555 1.000(4) n
H141c1 C14c1 1_555 1.000(5) n
H142c1 C14c1 1_555 1.000(4) n
H131c1 C13c1 1_555 1.000(5) n
H132c1 C13c1 1_555 1.000(4) n
H121c1 C12c1 1_555 1.000(5) n
H122c1 C12c1 1_555 1.000(4) n
H111c1 C11c1 1_555 1.000(4) n
H112c1 C11c1 1_555 1.000(5) n
H101c1 C10c1 1_555 1.000(4) n
H102c1 C10c1 1_555 1.000(5) n
H91c1 C9c1 1_555 1.000(4) n
H92c1 C9c1 1_555 1.000(5) n
H81c1 C8c1 1_555 1.000(4) n
H82c1 C8c1 1_555 1.000(4) n
H71c1 C7c1 1_555 1.000(4) n
H72c1 C7c1 1_555 1.000(4) n
H61c1 C6c1 1_555 1.000(4) n
H62c1 C6c1 1_555 1.000(4) n
H51c1 C5c1 1_555 1.000(4) n
H52c1 C5c1 1_555 1.000(4) n
H41c1 C4c1 1_555 1.000(4) n
H42c1 C4c1 1_555 1.000(4) n
H31c1 C3c1 1_555 1.000(4) n
H32c1 C3c1 1_555 1.000(4) n
H21c1 C2c1 1_555 1.000(4) n
H22c1 C2c1 1_555 1.000(4) n
H311 C31 1_555 1.000(4) n
H321 C31 1_555 1.000(3) n
O1a2 C1a2 1_555 1.331(4) n
O1a2 C12 1_555 1.461(3) n
C1a2 O1a2 1_555 1.331(4) n
C1a2 C2a2 1_555 1.499(4) n
C1a2 O2a2 1_555 1.203(8) n
C2a2 C1a2 1_555 1.499(4) n
C2a2 C3a2 1_555 1.518(3) n
C2a2 H21a2 1_555 1.000(6) n
C2a2 H22a2 1_555 1.000(6) n
O2a2 C1a2 1_555 1.203(8) n
C3a2 C2a2 1_555 1.518(3) n
C3a2 C4a2 1_555 1.518(3) n
C3a2 H31a2 1_555 1.000(5) n
C3a2 H32a2 1_555 1.000(5) n
C4a2 C3a2 1_555 1.518(3) n
C4a2 C5a2 1_555 1.518(3) n
C4a2 H41a2 1_555 1.000(5) n
C4a2 H42a2 1_555 1.000(6) n
C5a2 C4a2 1_555 1.518(3) n
C5a2 C6a2 1_555 1.518(3) n
C5a2 H51a2 1_555 1.000(5) n
C5a2 H52a2 1_555 1.000(5) n
C6a2 C5a2 1_555 1.518(3) n
C6a2 C7a2 1_555 1.519(3) n
C6a2 H61a2 1_555 1.000(5) n
C6a2 H62a2 1_555 1.000(6) n
C7a2 C6a2 1_555 1.519(3) n
C7a2 C8a2 1_555 1.519(3) n
C7a2 H71a2 1_555 1.000(5) n
C7a2 H72a2 1_555 1.000(6) n
C8a2 C7a2 1_555 1.519(3) n
C8a2 C9a2 1_555 1.520(3) n
C8a2 H81a2 1_555 1.000(5) n
C8a2 H82a2 1_555 1.000(6) n
C9a2 C8a2 1_555 1.520(3) n
C9a2 C10a2 1_555 1.519(3) n
C9a2 H91a2 1_555 1.000(5) n
C9a2 H92a2 1_555 1.000(6) n
C10a2 C9a2 1_555 1.519(3) n
C10a2 C11a2 1_555 1.520(3) n
C10a2 H101a2 1_555 1.000(5) n
C10a2 H102a2 1_555 1.000(6) n
C11a2 C10a2 1_555 1.520(3) n
C11a2 C12a2 1_555 1.520(3) n
C11a2 H111a2 1_555 1.000(5) n
C11a2 H112a2 1_555 1.000(6) n
C12a2 C11a2 1_555 1.520(3) n
C12a2 C13a2 1_555 1.520(3) n
C12a2 H121a2 1_555 1.000(5) n
C12a2 H122a2 1_555 1.000(6) n
C13a2 C12a2 1_555 1.520(3) n
C13a2 C14a2 1_555 1.521(3) n
C13a2 H131a2 1_555 1.000(5) n
C13a2 H132a2 1_555 1.000(6) n
C14a2 C13a2 1_555 1.521(3) n
C14a2 C15a2 1_555 1.521(3) n
C14a2 H141a2 1_555 1.000(5) n
C14a2 H142a2 1_555 1.000(6) n
C15a2 C14a2 1_555 1.521(3) n
C15a2 C16a2 1_555 1.522(3) n
C15a2 H151a2 1_555 1.000(5) n
C15a2 H152a2 1_555 1.000(6) n
C16a2 C15a2 1_555 1.522(3) n
C16a2 C17a2 1_555 1.521(3) n
C16a2 H161a2 1_555 1.000(5) n
C16a2 H162a2 1_555 1.000(6) n
C17a2 C16a2 1_555 1.521(3) n
C17a2 C18a2 1_555 1.521(3) n
C17a2 H171a2 1_555 1.000(5) n
C17a2 H172a2 1_555 1.000(6) n
C18a2 C17a2 1_555 1.521(3) n
C18a2 H181a2 1_555 1.000(6) n
C18a2 H182a2 1_555 1.000(5) n
C18a2 H183a2 1_555 1.000(5) n
C12 O1a2 1_555 1.461(3) n
C12 C22 1_555 1.500(2) n
C12 H112 1_555 1.000(6) n
C12 H122 1_555 1.000(6) n
C22 C12 1_555 1.500(2) n
C22 O1b2 1_555 1.460(3) n
C22 C32 1_555 1.500(2) n
C22 H212 1_555 1.000(6) n
O1b2 C22 1_555 1.460(3) n
O1b2 C1b2 1_555 1.331(3) n
C1b2 O1b2 1_555 1.331(3) n
C1b2 C2b2 1_555 1.498(2) n
C1b2 O2b2 1_555 1.200(3) n
C2b2 C1b2 1_555 1.498(2) n
C2b2 C3b2 1_555 1.519(2) n
C2b2 H21b2 1_555 1.000(5) n
C2b2 H22b2 1_555 1.000(5) n
O2b2 C1b2 1_555 1.200(3) n
C3b2 C2b2 1_555 1.519(2) n
C3b2 C4b2 1_555 1.518(2) n
C3b2 H31b2 1_555 1.000(5) n
C3b2 H32b2 1_555 1.000(6) n
C4b2 C3b2 1_555 1.518(2) n
C4b2 C5b2 1_555 1.519(2) n
C4b2 H41b2 1_555 1.000(5) n
C4b2 H42b2 1_555 1.000(6) n
C5b2 C4b2 1_555 1.519(2) n
C5b2 C6b2 1_555 1.518(2) n
C5b2 H51b2 1_555 1.000(6) n
C5b2 H52b2 1_555 1.000(5) n
C6b2 C5b2 1_555 1.518(2) n
C6b2 C7b2 1_555 1.519(2) n
C6b2 H61b2 1_555 1.000(6) n
C6b2 H62b2 1_555 1.000(5) n
C7b2 C6b2 1_555 1.519(2) n
C7b2 C8b2 1_555 1.519(2) n
C7b2 H71b2 1_555 1.000(6) n
C7b2 H72b2 1_555 1.000(5) n
C8b2 C7b2 1_555 1.519(2) n
C8b2 C9b2 1_555 1.519(2) n
C8b2 H81b2 1_555 1.000(6) n
C8b2 H82b2 1_555 1.000(5) n
C9b2 C8b2 1_555 1.519(2) n
C9b2 C10b2 1_555 1.519(2) n
C9b2 H91b2 1_555 1.000(6) n
C9b2 H92b2 1_555 1.000(5) n
C10b2 C9b2 1_555 1.519(2) n
C10b2 C11b2 1_555 1.519(2) n
C10b2 H101b2 1_555 1.000(6) n
C10b2 H102b2 1_555 1.000(6) n
C11b2 C10b2 1_555 1.519(2) n
C11b2 C12b2 1_555 1.519(2) n
C11b2 H111b2 1_555 1.000(5) n
C11b2 H112b2 1_555 1.000(6) n
C12b2 C11b2 1_555 1.519(2) n
C12b2 C13b2 1_555 1.520(2) n
C12b2 H121b2 1_555 1.000(6) n
C12b2 H122b2 1_555 1.000(5) n
C13b2 C12b2 1_555 1.520(2) n
C13b2 C14b2 1_555 1.521(2) n
C13b2 H131b2 1_555 1.000(6) n
C13b2 H132b2 1_555 1.000(5) n
C14b2 C13b2 1_555 1.521(2) n
C14b2 C15b2 1_555 1.520(2) n
C14b2 H141b2 1_555 1.000(6) n
C14b2 H142b2 1_555 1.000(5) n
C15b2 C14b2 1_555 1.520(2) n
C15b2 C16b2 1_555 1.521(3) n
C15b2 H151b2 1_555 1.000(6) n
C15b2 H152b2 1_555 1.000(5) n
C16b2 C15b2 1_555 1.521(3) n
C16b2 H161b2 1_555 1.000(5) n
C16b2 H162b2 1_555 1.000(6) n
C16b2 H163b2 1_555 1.000(5) n
C32 C22 1_555 1.500(2) n
C32 O1c2 1_555 1.460(3) n
C32 H312 1_555 1.000(6) n
C32 H322 1_555 1.000(5) n
O1c2 C32 1_555 1.460(3) n
O1c2 C1c2 1_555 1.329(3) n
C1c2 O1c2 1_555 1.329(3) n
C1c2 C2c2 1_555 1.500(2) n
C1c2 O2c2 1_555 1.200(4) n
C2c2 C1c2 1_555 1.500(2) n
C2c2 C3c2 1_555 1.520(3) n
C2c2 H21c2 1_555 1.000(5) n
C2c2 H22c2 1_555 1.000(5) n
O2c2 C1c2 1_555 1.200(4) n
C3c2 C2c2 1_555 1.520(3) n
C3c2 C4c2 1_555 1.520(3) n
C3c2 H31c2 1_555 1.000(5) n
C3c2 H32c2 1_555 1.000(5) n
C4c2 C3c2 1_555 1.520(3) n
C4c2 C5c2 1_555 1.520(3) n
C4c2 H41c2 1_555 1.000(5) n
C4c2 H42c2 1_555 1.000(5) n
C5c2 C4c2 1_555 1.520(3) n
C5c2 C6c2 1_555 1.521(3) n
C5c2 H51c2 1_555 1.000(5) n
C5c2 H52c2 1_555 1.000(5) n
C6c2 C5c2 1_555 1.521(3) n
C6c2 C7c2 1_555 1.520(3) n
C6c2 H61c2 1_555 1.000(5) n
C6c2 H62c2 1_555 1.000(5) n
C7c2 C6c2 1_555 1.520(3) n
C7c2 C8c2 1_555 1.520(3) n
C7c2 H71c2 1_555 1.000(5) n
C7c2 H72c2 1_555 1.000(5) n
C8c2 C7c2 1_555 1.520(3) n
C8c2 C9c2 1_555 1.520(3) n
C8c2 H81c2 1_555 1.000(5) n
C8c2 H82c2 1_555 1.000(5) n
C9c2 C8c2 1_555 1.520(3) n
C9c2 C10c2 1_555 1.520(3) n
C9c2 H91c2 1_555 1.000(5) n
C9c2 H92c2 1_555 1.000(5) n
C10c2 C9c2 1_555 1.520(3) n
C10c2 C11c2 1_555 1.521(3) n
C10c2 H101c2 1_555 1.000(5) n
C10c2 H102c2 1_555 1.000(5) n
C11c2 C10c2 1_555 1.521(3) n
C11c2 C12c2 1_555 1.522(3) n
C11c2 H111c2 1_555 1.000(5) n
C11c2 H112c2 1_555 1.000(5) n
C12c2 C11c2 1_555 1.522(3) n
C12c2 C13c2 1_555 1.522(3) n
C12c2 H121c2 1_555 1.000(5) n
C12c2 H122c2 1_555 1.000(5) n
C13c2 C12c2 1_555 1.522(3) n
C13c2 C14c2 1_555 1.522(3) n
C13c2 H131c2 1_555 1.000(5) n
C13c2 H132c2 1_555 1.000(5) n
C14c2 C13c2 1_555 1.522(3) n
C14c2 C15c2 1_555 1.522(3) n
C14c2 H141c2 1_555 1.000(5) n
C14c2 H142c2 1_555 1.000(5) n
C15c2 C14c2 1_555 1.522(3) n
C15c2 C16c2 1_555 1.521(3) n
C15c2 H151c2 1_555 1.000(5) n
C15c2 H152c2 1_555 1.000(5) n
C16c2 C15c2 1_555 1.521(3) n
C16c2 H161c2 1_555 1.000(5) n
C16c2 H162c2 1_555 1.000(5) n
C16c2 H163c2 1_555 1.000(6) n
H181a2 C18a2 1_555 1.000(6) n
H182a2 C18a2 1_555 1.000(5) n
H183a2 C18a2 1_555 1.000(5) n
H171a2 C17a2 1_555 1.000(5) n
H172a2 C17a2 1_555 1.000(6) n
H161a2 C16a2 1_555 1.000(5) n
H162a2 C16a2 1_555 1.000(6) n
H151a2 C15a2 1_555 1.000(5) n
H152a2 C15a2 1_555 1.000(6) n
H141a2 C14a2 1_555 1.000(5) n
H142a2 C14a2 1_555 1.000(6) n
H131a2 C13a2 1_555 1.000(5) n
H132a2 C13a2 1_555 1.000(6) n
H121a2 C12a2 1_555 1.000(5) n
H122a2 C12a2 1_555 1.000(6) n
H111a2 C11a2 1_555 1.000(5) n
H112a2 C11a2 1_555 1.000(6) n
H101a2 C10a2 1_555 1.000(5) n
H102a2 C10a2 1_555 1.000(6) n
H91a2 C9a2 1_555 1.000(5) n
H92a2 C9a2 1_555 1.000(6) n
H81a2 C8a2 1_555 1.000(5) n
H82a2 C8a2 1_555 1.000(6) n
H71a2 C7a2 1_555 1.000(5) n
H72a2 C7a2 1_555 1.000(6) n
H61a2 C6a2 1_555 1.000(5) n
H62a2 C6a2 1_555 1.000(6) n
H51a2 C5a2 1_555 1.000(5) n
H52a2 C5a2 1_555 1.000(5) n
H41a2 C4a2 1_555 1.000(5) n
H42a2 C4a2 1_555 1.000(6) n
H31a2 C3a2 1_555 1.000(5) n
H32a2 C3a2 1_555 1.000(5) n
H21a2 C2a2 1_555 1.000(6) n
H22a2 C2a2 1_555 1.000(6) n
H112 C12 1_555 1.000(6) n
H122 C12 1_555 1.000(6) n
H161b2 C16b2 1_555 1.000(5) n
H162b2 C16b2 1_555 1.000(6) n
H163b2 C16b2 1_555 1.000(5) n
H151b2 C15b2 1_555 1.000(6) n
H152b2 C15b2 1_555 1.000(5) n
H141b2 C14b2 1_555 1.000(6) n
H142b2 C14b2 1_555 1.000(5) n
H131b2 C13b2 1_555 1.000(6) n
H132b2 C13b2 1_555 1.000(5) n
H121b2 C12b2 1_555 1.000(6) n
H122b2 C12b2 1_555 1.000(5) n
H111b2 C11b2 1_555 1.000(5) n
H112b2 C11b2 1_555 1.000(6) n
H101b2 C10b2 1_555 1.000(6) n
H102b2 C10b2 1_555 1.000(6) n
H91b2 C9b2 1_555 1.000(6) n
H92b2 C9b2 1_555 1.000(5) n
H81b2 C8b2 1_555 1.000(6) n
H82b2 C8b2 1_555 1.000(5) n
H71b2 C7b2 1_555 1.000(6) n
H72b2 C7b2 1_555 1.000(5) n
H61b2 C6b2 1_555 1.000(6) n
H62b2 C6b2 1_555 1.000(5) n
H51b2 C5b2 1_555 1.000(6) n
H52b2 C5b2 1_555 1.000(5) n
H41b2 C4b2 1_555 1.000(5) n
H42b2 C4b2 1_555 1.000(6) n
H31b2 C3b2 1_555 1.000(5) n
H32b2 C3b2 1_555 1.000(6) n
H21b2 C2b2 1_555 1.000(5) n
H22b2 C2b2 1_555 1.000(5) n
H212 C22 1_555 1.000(6) n
H161c2 C16c2 1_555 1.000(5) n
H162c2 C16c2 1_555 1.000(5) n
H163c2 C16c2 1_555 1.000(6) n
H151c2 C15c2 1_555 1.000(5) n
H152c2 C15c2 1_555 1.000(5) n
H141c2 C14c2 1_555 1.000(5) n
H142c2 C14c2 1_555 1.000(5) n
H131c2 C13c2 1_555 1.000(5) n
H132c2 C13c2 1_555 1.000(5) n
H121c2 C12c2 1_555 1.000(5) n
H122c2 C12c2 1_555 1.000(5) n
H111c2 C11c2 1_555 1.000(5) n
H112c2 C11c2 1_555 1.000(5) n
H101c2 C10c2 1_555 1.000(5) n
H102c2 C10c2 1_555 1.000(5) n
H91c2 C9c2 1_555 1.000(5) n
H92c2 C9c2 1_555 1.000(5) n
H81c2 C8c2 1_555 1.000(5) n
H82c2 C8c2 1_555 1.000(5) n
H71c2 C7c2 1_555 1.000(5) n
H72c2 C7c2 1_555 1.000(5) n
H61c2 C6c2 1_555 1.000(5) n
H62c2 C6c2 1_555 1.000(5) n
H51c2 C5c2 1_555 1.000(5) n
H52c2 C5c2 1_555 1.000(5) n
H41c2 C4c2 1_555 1.000(5) n
H42c2 C4c2 1_555 1.000(5) n
H31c2 C3c2 1_555 1.000(5) n
H32c2 C3c2 1_555 1.000(5) n
H21c2 C2c2 1_555 1.000(5) n
H22c2 C2c2 1_555 1.000(5) n
H312 C32 1_555 1.000(6) n
H322 C32 1_555 1.000(5) n
